data_4314427
loop_
_publ_author_name
'Patrina Paraskevopoulou'
'Lin Ai'
'Qiuwen Wang'
'Devender Pinnapareddy'
'Rama Acharyya'
'Rupam Dinda'
'Purak Das'
'Remle \,Celenligil-\,Cetin'
'Georgios Floros'
'Yiannis Sanakis'
'Amitava Choudhury'
'Nigam P. Rath'
'Pericles Stavropoulos'

_publ_section_title
;
 Synthesis and Characterization of a Series of Structurally and
 Electronically Diverse Fe(II) Complexes Featuring a Family of
 Triphenylamido-Amine Ligands
;
_journal_name_full 'Inorganic Chemistry'
_journal_page_first 108
_journal_page_last 122
_journal_paper_doi 10.1021/ic9015838
_journal_volume 49
_journal_year 2010
_chemical_formula_sum 'C72 H93 Fe2 K2 N11 O9'
_chemical_formula_weight 1446.47
_chemical_name_systematic
; 
 ? 
;
_space_group_IT_number 2
_symmetry_cell_setting triclinic
_symmetry_space_group_name_Hall '-P 1'
_symmetry_space_group_name_H-M 'P -1'
_atom_sites_solution_hydrogens geom
_atom_sites_solution_primary direct
_atom_sites_solution_secondary difmap
_audit_creation_method SHELXL-97
_cell_angle_alpha 64.440(2)
_cell_angle_beta 81.256(2)
_cell_angle_gamma 67.663(2)
_cell_formula_units_Z 4
_cell_length_a 20.365(3)
_cell_length_b 20.450(3)
_cell_length_c 21.442(3)
_cell_measurement_reflns_used 7787
_cell_measurement_temperature 130(2)
_cell_measurement_theta_max 27.93
_cell_measurement_theta_min 2.35
_cell_volume 7450.7(19)
_computing_cell_refinement 'Bruker SMART, 1998'
_computing_data_collection 'Bruker SMART, 1998'
_computing_data_reduction 'Bruker SAINT, 1998'
_computing_molecular_graphics 'Bruker SHELXTL'
_computing_publication_material 'Bruker SHELXTL'
_computing_structure_refinement 'SHELXL-97 (Sheldrick, 1997)'
_computing_structure_solution 'SHELXS-97 (Sheldrick, 1990)'
_diffrn_ambient_temperature 130(2)
_diffrn_measured_fraction_theta_full 0.998
_diffrn_measured_fraction_theta_max 0.998
_diffrn_measurement_device_type 'Smart Apex detector'
_diffrn_measurement_method 'phi and omega scans'
_diffrn_radiation_monochromator graphite
_diffrn_radiation_source 'fine-focus sealed tube'
_diffrn_radiation_type MoK\a
_diffrn_radiation_wavelength 0.71073
_diffrn_reflns_av_R_equivalents 0.1029
_diffrn_reflns_av_sigmaI/netI 0.1052
_diffrn_reflns_limit_h_max 25
_diffrn_reflns_limit_h_min -25
_diffrn_reflns_limit_k_max 25
_diffrn_reflns_limit_k_min -25
_diffrn_reflns_limit_l_max 26
_diffrn_reflns_limit_l_min -26
_diffrn_reflns_number 110737
_diffrn_reflns_theta_full 26.00
_diffrn_reflns_theta_max 26.00
_diffrn_reflns_theta_min 1.05
_exptl_absorpt_coefficient_mu 0.562
_exptl_absorpt_correction_T_max 0.9285
_exptl_absorpt_correction_T_min 0.8336
_exptl_absorpt_correction_type multi-scan
_exptl_absorpt_process_details '(SADABS; Sheldrick, 2003)'
_exptl_crystal_colour 'light yellow'
_exptl_crystal_density_diffrn 1.289
_exptl_crystal_density_method 'not measured'
_exptl_crystal_description 'broken prism'
_exptl_crystal_F_000 3056
_exptl_crystal_size_max 0.34
_exptl_crystal_size_mid 0.23
_exptl_crystal_size_min 0.13
_refine_diff_density_max 1.205
_refine_diff_density_min -0.656
_refine_diff_density_rms 0.111
_refine_ls_extinction_method none
_refine_ls_goodness_of_fit_ref 1.051
_refine_ls_hydrogen_treatment constr
_refine_ls_matrix_type full
_refine_ls_number_parameters 1719
_refine_ls_number_reflns 29245
_refine_ls_number_restraints 1
_refine_ls_restrained_S_all 1.051
_refine_ls_R_factor_all 0.1358
_refine_ls_R_factor_gt 0.0786
_refine_ls_shift/su_max 0.006
_refine_ls_shift/su_mean 0.001
_refine_ls_structure_factor_coef Fsqd
_refine_ls_weighting_details 'calc w=1/[\s^2^(Fo^2^)+(0.1159P)^2^+4.5496P] where P=(Fo^2^+2Fc^2^)/3'
_refine_ls_weighting_scheme calc
_refine_ls_wR_factor_gt 0.1917
_refine_ls_wR_factor_ref 0.2416
_reflns_number_gt 17162
_reflns_number_total 29245
_reflns_threshold_expression >2sigma(I)
_cod_data_source_file ic9015838_si_002_07.cif
_cod_data_source_block {L7Fe(II)}4
_cod_depositor_comments
;
The following automatic conversions were performed:

'_symmetry_cell_setting' value 'Triclinic' changed to 'triclinic'
according to the built-in table from CIF Core dictionary named
'cif_core.dic' version 2.4.1 from
2010-06-29.

'_exptl_absorpt_correction_type' value 'Multi-Scan'
changed to 'multi-scan' according to the built-in table from CIF Core
dictionary named 'cif_core.dic' version 2.4.1 from 2010-06-29.

Automatic conversion script
Id: cif_fix_values 1646 2011-03-28 12:23:43Z adriana 
;
_cod_original_cell_volume 7450.8(19)
_cod_database_code 4314427

loop_
_symmetry_equiv_pos_as_xyz
'x, y, z'
'-x, -y, -z'

loop_
_atom_site_label
_atom_site_type_symbol
_atom_site_fract_x
_atom_site_fract_y
_atom_site_fract_z
_atom_site_U_iso_or_equiv
_atom_site_adp_type
_atom_site_occupancy
_atom_site_symmetry_multiplicity
_atom_site_calc_flag
_atom_site_refinement_flags
_atom_site_disorder_assembly
_atom_site_disorder_group
Fe1 Fe 0.70016(4) -0.27929(4) 0.22424(4) 0.02481(18) Uani 1 1 d . . .
Fe2 Fe 0.89895(4) -0.29080(5) 0.17502(4) 0.02786(19) Uani 1 1 d . . .
Fe3 Fe 0.47213(4) 0.32187(4) 0.29302(4) 0.02247(18) Uani 1 1 d . . .
Fe4 Fe 0.67391(4) 0.22787(4) 0.23215(4) 0.02389(18) Uani 1 1 d . . .
K1 K 0.75266(7) -0.09047(8) 0.17187(7) 0.0366(3) Uani 1 1 d . . .
K2 K 0.62155(6) 0.41089(7) 0.27310(6) 0.0320(3) Uani 1 1 d . . .
K3 K 0.17663(7) 0.37056(8) 0.25126(8) 0.0413(3) Uani 1 1 d . . .
K4 K 0.22516(8) 0.15636(9) 0.34956(8) 0.0488(4) Uani 1 1 d . . .
O9 O 0.58299(18) 0.2939(2) 0.17979(17) 0.0264(8) Uani 1 1 d . . .
O11 O 0.54802(18) 0.2215(2) 0.34563(18) 0.0260(8) Uani 1 1 d . . .
O10 O 0.7261(2) 0.0319(2) 0.1858(2) 0.0397(10) Uani 1 1 d . . .
O12 O 0.69344(19) 0.3905(2) 0.17061(19) 0.0311(9) Uani 1 1 d . . .
O5 O 0.8399(2) -0.1164(2) 0.0807(2) 0.0393(10) Uani 1 1 d . . .
N1 N 0.5877(2) -0.2198(2) 0.1551(2) 0.0264(10) Uani 1 1 d . . .
C1 C 0.6035(3) -0.2704(3) 0.1202(3) 0.0291(12) Uani 1 1 d . . .
C2 C 0.6467(3) -0.3475(3) 0.1559(3) 0.0287(12) Uani 1 1 d . . .
N2 N 0.6763(2) -0.3676(3) 0.2194(2) 0.0278(10) Uani 1 1 d . . .
C3 C 0.6594(3) -0.3985(3) 0.1234(3) 0.0320(13) Uani 1 1 d . . .
H3A H 0.6866 -0.4518 0.1469 0.038 Uiso 1 1 calc R . .
C4 C 0.6328(3) -0.3716(3) 0.0582(3) 0.0315(13) Uani 1 1 d . . .
H4A H 0.6424 -0.4068 0.0372 0.038 Uiso 1 1 calc R . .
C5 C 0.5923(3) -0.2948(3) 0.0226(3) 0.0339(13) Uani 1 1 d . . .
H5A H 0.5749 -0.2770 -0.0227 0.041 Uiso 1 1 calc R . .
C6 C 0.5774(3) -0.2437(3) 0.0539(3) 0.0292(12) Uani 1 1 d . . .
H6A H 0.5494 -0.1907 0.0300 0.035 Uiso 1 1 calc R . .
C7 C 0.6822(3) -0.4364(3) 0.2719(3) 0.0308(12) Uani 1 1 d . . .
O1 O 0.6589(2) -0.4843(2) 0.2703(2) 0.0408(10) Uani 1 1 d . . .
C8 C 0.7205(3) -0.4572(3) 0.3373(3) 0.0343(13) Uani 1 1 d . . .
H8A H 0.7246 -0.4092 0.3355 0.041 Uiso 1 1 calc R . .
C9 C 0.7936(4) -0.5142(5) 0.3388(4) 0.068(2) Uani 1 1 d . . .
H9A H 0.8189 -0.5281 0.3807 0.102 Uiso 1 1 calc R . .
H9B H 0.8195 -0.4910 0.2980 0.102 Uiso 1 1 calc R . .
H9C H 0.7904 -0.5608 0.3389 0.102 Uiso 1 1 calc R . .
C10 C 0.6777(5) -0.4880(6) 0.4001(4) 0.078(3) Uani 1 1 d . . .
H10A H 0.7025 -0.5013 0.4421 0.116 Uiso 1 1 calc R . .
H10B H 0.6723 -0.5344 0.4018 0.116 Uiso 1 1 calc R . .
H10C H 0.6308 -0.4484 0.3970 0.116 Uiso 1 1 calc R . .
C11 C 0.5388(3) -0.2309(3) 0.2110(3) 0.0258(11) Uani 1 1 d . . .
N3 N 0.6180(2) -0.2139(3) 0.2686(2) 0.0281(10) Uani 1 1 d . . .
C12 C 0.5551(3) -0.2270(3) 0.2699(3) 0.0246(11) Uani 1 1 d . . .
C13 C 0.5117(3) -0.2439(3) 0.3279(3) 0.0346(13) Uani 1 1 d . . .
H13A H 0.5221 -0.2420 0.3687 0.042 Uiso 1 1 calc R . .
C14 C 0.4544(3) -0.2632(4) 0.3264(3) 0.0402(15) Uani 1 1 d . . .
H14A H 0.4256 -0.2746 0.3661 0.048 Uiso 1 1 calc R . .
C15 C 0.4385(3) -0.2661(4) 0.2675(3) 0.0396(15) Uani 1 1 d . . .
H15A H 0.3985 -0.2789 0.2666 0.048 Uiso 1 1 calc R . .
C16 C 0.4810(3) -0.2502(3) 0.2092(3) 0.0329(13) Uani 1 1 d . . .
H16A H 0.4703 -0.2525 0.1687 0.039 Uiso 1 1 calc R . .
O2 O 0.67918(19) -0.1433(2) 0.2711(2) 0.0347(9) Uani 1 1 d . . .
C17 C 0.6213(3) -0.1529(3) 0.2765(3) 0.0292(12) Uani 1 1 d . . .
C18 C 0.5560(3) -0.0956(3) 0.2929(3) 0.0369(14) Uani 1 1 d . . .
H18A H 0.5134 -0.1066 0.2888 0.044 Uiso 1 1 calc R . .
C19 C 0.5476(3) -0.0125(3) 0.2407(3) 0.0423(15) Uani 1 1 d . . .
H19A H 0.5445 -0.0080 0.1937 0.063 Uiso 1 1 calc R . .
H19B H 0.5888 -0.0006 0.2445 0.063 Uiso 1 1 calc R . .
H19C H 0.5043 0.0240 0.2506 0.063 Uiso 1 1 calc R . .
C20 C 0.5612(3) -0.1055(4) 0.3673(3) 0.0442(16) Uani 1 1 d . . .
H20A H 0.5665 -0.1588 0.3993 0.066 Uiso 1 1 calc R . .
H20B H 0.5180 -0.0697 0.3781 0.066 Uiso 1 1 calc R . .
H20C H 0.6024 -0.0942 0.3719 0.066 Uiso 1 1 calc R . .
C21 C 0.5913(3) -0.1440(3) 0.1156(3) 0.0250(11) Uani 1 1 d . . .
N4 N 0.7194(2) -0.2080(3) 0.1232(2) 0.0274(10) Uani 1 1 d . . .
C22 C 0.6591(3) -0.1401(3) 0.0937(3) 0.0276(12) Uani 1 1 d . . .
C23 C 0.6640(3) -0.0675(3) 0.0528(3) 0.0306(12) Uani 1 1 d . . .
H23A H 0.7088 -0.0636 0.0359 0.037 Uiso 1 1 calc R . .
C24 C 0.6039(3) -0.0010(3) 0.0367(3) 0.0356(14) Uani 1 1 d . . .
H24A H 0.6079 0.0481 0.0084 0.043 Uiso 1 1 calc R . .
C25 C 0.5386(3) -0.0054(3) 0.0611(3) 0.0348(13) Uani 1 1 d . . .
H25A H 0.4980 0.0406 0.0515 0.042 Uiso 1 1 calc R . .
C26 C 0.5320(3) -0.0779(3) 0.1004(3) 0.0322(13) Uani 1 1 d . . .
H26A H 0.4868 -0.0814 0.1164 0.039 Uiso 1 1 calc R . .
O3 O 0.83007(19) -0.2860(2) 0.11458(19) 0.0326(9) Uani 1 1 d . . .
C27 C 0.7719(3) -0.2329(3) 0.0860(3) 0.0282(12) Uani 1 1 d . . .
C28 C 0.7668(3) -0.2084(4) 0.0087(3) 0.0392(15) Uani 1 1 d . . .
H28A H 0.7186 -0.1686 -0.0077 0.047 Uiso 1 1 calc R . .
C29 C 0.7739(3) -0.2774(4) -0.0050(3) 0.0429(15) Uani 1 1 d . . .
H29A H 0.7380 -0.2995 0.0212 0.064 Uiso 1 1 calc R . .
H29B H 0.8213 -0.3166 0.0095 0.064 Uiso 1 1 calc R . .
H29C H 0.7670 -0.2608 -0.0545 0.064 Uiso 1 1 calc R . .
C30 C 0.8221(4) -0.1722(5) -0.0313(3) 0.0554(19) Uani 1 1 d . . .
H30A H 0.8170 -0.1573 -0.0808 0.083 Uiso 1 1 calc R . .
H30B H 0.8698 -0.2099 -0.0153 0.083 Uiso 1 1 calc R . .
H30C H 0.8148 -0.1262 -0.0233 0.083 Uiso 1 1 calc R . .
N5 N 1.0016(2) -0.2992(3) 0.2420(2) 0.0279(10) Uani 1 1 d . . .
C31 C 1.0124(3) -0.3747(3) 0.2950(3) 0.0298(12) Uani 1 1 d . . .
N6 N 0.9777(2) -0.4035(3) 0.2097(2) 0.0319(11) Uani 1 1 d . . .
C32 C 1.0020(3) -0.4280(3) 0.2773(3) 0.0301(12) Uani 1 1 d . . .
C33 C 1.0118(3) -0.5031(3) 0.3294(3) 0.0404(15) Uani 1 1 d . . .
H33A H 1.0063 -0.5412 0.3186 0.048 Uiso 1 1 calc R . .
C34 C 1.0294(3) -0.5210(4) 0.3966(3) 0.0493(19) Uani 1 1 d . . .
H34A H 1.0366 -0.5717 0.4313 0.059 Uiso 1 1 calc R . .
C35 C 1.0368(3) -0.4660(4) 0.4135(3) 0.0446(17) Uani 1 1 d . . .
H35A H 1.0478 -0.4781 0.4596 0.053 Uiso 1 1 calc R . .
C36 C 1.0277(3) -0.3932(4) 0.3621(3) 0.0359(14) Uani 1 1 d . . .
H36A H 1.0320 -0.3549 0.3733 0.043 Uiso 1 1 calc R . .
O4 O 1.0616(2) -0.5100(3) 0.1975(2) 0.0485(12) Uani 1 1 d . . .
C37 C 1.0109(3) -0.4465(3) 0.1743(3) 0.0349(14) Uani 1 1 d . . .
C38 C 0.9837(3) -0.4149(4) 0.1015(3) 0.0481(17) Uani 1 1 d . . .
H38A H 0.9539 -0.3589 0.0871 0.058 Uiso 1 1 calc R . .
C39 C 0.9370(4) -0.4581(5) 0.0998(5) 0.071(2) Uani 1 1 d . . .
H39A H 0.8976 -0.4524 0.1319 0.106 Uiso 1 1 calc R . .
H39B H 0.9655 -0.5131 0.1136 0.106 Uiso 1 1 calc R . .
H39C H 0.9181 -0.4363 0.0528 0.106 Uiso 1 1 calc R . .
C40 C 1.0467(4) -0.4217(5) 0.0518(4) 0.077(3) Uani 1 1 d . . .
H40A H 1.0750 -0.3934 0.0543 0.116 Uiso 1 1 calc R . .
H40B H 1.0287 -0.3996 0.0045 0.116 Uiso 1 1 calc R . .
H40C H 1.0763 -0.4764 0.0651 0.116 Uiso 1 1 calc R . .
C41 C 1.0214(3) -0.2392(3) 0.1185(3) 0.0327(13) Uani 1 1 d . . .
N7 N 0.9463(2) -0.2102(3) 0.1137(2) 0.0341(11) Uani 1 1 d . . .
C42 C 1.0503(3) -0.2903(3) 0.1851(3) 0.0313(13) Uani 1 1 d . . .
C43 C 1.1228(3) -0.3307(3) 0.1941(3) 0.0340(13) Uani 1 1 d . . .
H43A H 1.1423 -0.3647 0.2391 0.041 Uiso 1 1 calc R . .
C44 C 1.1667(3) -0.3216(4) 0.1373(3) 0.0433(16) Uani 1 1 d . . .
H44A H 1.2162 -0.3503 0.1434 0.052 Uiso 1 1 calc R . .
C45 C 1.1386(3) -0.2709(4) 0.0720(3) 0.0478(17) Uani 1 1 d . . .
H45A H 1.1692 -0.2639 0.0334 0.057 Uiso 1 1 calc R . .
C46 C 1.0666(3) -0.2303(4) 0.0624(3) 0.0458(16) Uani 1 1 d . . .
H46A H 1.0478 -0.1960 0.0171 0.055 Uiso 1 1 calc R . .
C47 C 0.9060(3) -0.1356(4) 0.0825(3) 0.0355(14) Uani 1 1 d . . .
C48 C 0.9368(3) -0.0706(4) 0.0502(3) 0.0409(15) Uani 1 1 d . . .
H48A H 0.9897 -0.0939 0.0556 0.049 Uiso 1 1 calc R . .
C49 C 0.9083(4) -0.0175(4) 0.0876(4) 0.061(2) Uani 1 1 d . . .
H49A H 0.9278 0.0242 0.0670 0.091 Uiso 1 1 calc R . .
H49B H 0.9222 -0.0471 0.1365 0.091 Uiso 1 1 calc R . .
H49C H 0.8564 0.0047 0.0834 0.091 Uiso 1 1 calc R . .
C50 C 0.9175(4) -0.0272(4) -0.0268(4) 0.0567(19) Uani 1 1 d . . .
H50A H 0.9370 0.0146 -0.0478 0.085 Uiso 1 1 calc R . .
H50B H 0.8658 -0.0052 -0.0325 0.085 Uiso 1 1 calc R . .
H50C H 0.9375 -0.0631 -0.0494 0.085 Uiso 1 1 calc R . .
C51 C 0.9667(3) -0.2353(3) 0.2602(3) 0.0281(12) Uani 1 1 d . . .
N8 N 0.8590(2) -0.2578(3) 0.2582(2) 0.0263(10) Uani 1 1 d . . .
C52 C 0.8936(3) -0.2189(3) 0.2737(3) 0.0289(12) Uani 1 1 d . . .
C53 C 0.8587(3) -0.1591(3) 0.2959(3) 0.0336(13) Uani 1 1 d . . .
H53A H 0.8094 -0.1467 0.3054 0.040 Uiso 1 1 calc R . .
C54 C 0.8943(3) -0.1181(4) 0.3041(3) 0.0377(14) Uani 1 1 d . . .
H54A H 0.8695 -0.0782 0.3196 0.045 Uiso 1 1 calc R . .
C55 C 0.9661(3) -0.1345(4) 0.2899(3) 0.0427(15) Uani 1 1 d . . .
H55A H 0.9903 -0.1055 0.2951 0.051 Uiso 1 1 calc R . .
C56 C 1.0024(3) -0.1935(4) 0.2681(3) 0.0380(14) Uani 1 1 d . . .
H56A H 1.0517 -0.2053 0.2586 0.046 Uiso 1 1 calc R . .
O6 O 0.78358(18) -0.3223(2) 0.28561(18) 0.0284(8) Uani 1 1 d . . .
C57 C 0.8190(3) -0.2942(3) 0.3035(3) 0.0250(11) Uani 1 1 d . . .
C58 C 0.8210(3) -0.3148(3) 0.3811(3) 0.0337(13) Uani 1 1 d . . .
H58A H 0.8552 -0.2950 0.3897 0.040 Uiso 1 1 calc R . .
C59 C 0.8481(3) -0.4025(4) 0.4183(3) 0.0426(16) Uani 1 1 d . . .
H59A H 0.8500 -0.4176 0.4682 0.064 Uiso 1 1 calc R . .
H59B H 0.8957 -0.4240 0.4020 0.064 Uiso 1 1 calc R . .
H59C H 0.8159 -0.4227 0.4086 0.064 Uiso 1 1 calc R . .
C60 C 0.7485(3) -0.2796(3) 0.4080(3) 0.0331(13) Uani 1 1 d . . .
H60A H 0.7522 -0.2942 0.4576 0.050 Uiso 1 1 calc R . .
H60B H 0.7146 -0.2991 0.4003 0.050 Uiso 1 1 calc R . .
H60C H 0.7319 -0.2231 0.3835 0.050 Uiso 1 1 calc R . .
N9 N 0.3678(2) 0.4465(2) 0.2332(2) 0.0211(9) Uani 1 1 d . . .
C61 C 0.3446(3) 0.4255(3) 0.1866(3) 0.0250(11) Uani 1 1 d . . .
N10 N 0.3892(2) 0.2948(2) 0.2747(2) 0.0228(9) Uani 1 1 d . . .
C62 C 0.3525(3) 0.3474(3) 0.2109(3) 0.0258(11) Uani 1 1 d . . .
C63 C 0.3275(3) 0.3255(3) 0.1682(3) 0.0326(13) Uani 1 1 d . . .
H63A H 0.3322 0.2729 0.1830 0.039 Uiso 1 1 calc R . .
C64 C 0.2961(3) 0.3796(4) 0.1046(3) 0.0389(15) Uani 1 1 d . . .
H64A H 0.2791 0.3638 0.0767 0.047 Uiso 1 1 calc R . .
C65 C 0.2892(3) 0.4569(4) 0.0811(3) 0.0369(14) Uani 1 1 d . . .
H65A H 0.2674 0.4937 0.0375 0.044 Uiso 1 1 calc R . .
C66 C 0.3147(3) 0.4794(3) 0.1223(3) 0.0317(13) Uani 1 1 d . . .
H66A H 0.3116 0.5317 0.1064 0.038 Uiso 1 1 calc R . .
O7 O 0.29687(19) 0.2486(2) 0.3139(2) 0.0359(9) Uani 1 1 d . . .
C67 C 0.3577(3) 0.2472(3) 0.3205(3) 0.0254(11) Uani 1 1 d . . .
C68 C 0.4018(3) 0.1844(4) 0.3846(3) 0.0375(14) Uani 1 1 d . . .
H68A H 0.4405 0.2008 0.3896 0.045 Uiso 1 1 calc R . .
C69 C 0.3578(4) 0.1737(6) 0.4492(4) 0.085(3) Uani 1 1 d . . .
H69A H 0.3877 0.1329 0.4894 0.128 Uiso 1 1 calc R . .
H69B H 0.3188 0.1588 0.4450 0.128 Uiso 1 1 calc R . .
H69C H 0.3383 0.2224 0.4553 0.128 Uiso 1 1 calc R . .
C70 C 0.4359(4) 0.1099(4) 0.3746(4) 0.066(2) Uani 1 1 d . . .
H70A H 0.4643 0.0693 0.4157 0.099 Uiso 1 1 calc R . .
H70B H 0.4667 0.1180 0.3341 0.099 Uiso 1 1 calc R . .
H70C H 0.3989 0.0941 0.3674 0.099 Uiso 1 1 calc R . .
C71 C 0.3233(3) 0.4479(3) 0.2919(3) 0.0233(11) Uani 1 1 d . . .
N11 N 0.4314(2) 0.3808(3) 0.3568(2) 0.0269(10) Uani 1 1 d . . .
C72 C 0.3571(3) 0.4157(3) 0.3560(3) 0.0284(12) Uani 1 1 d . . .
C73 C 0.3145(3) 0.4138(3) 0.4137(3) 0.0309(12) Uani 1 1 d . . .
H73A H 0.3361 0.3908 0.4581 0.037 Uiso 1 1 calc R . .
C74 C 0.2412(3) 0.4448(4) 0.4074(3) 0.0395(15) Uani 1 1 d . . .
H74A H 0.2131 0.4449 0.4471 0.047 Uiso 1 1 calc R . .
C75 C 0.2084(3) 0.4758(3) 0.3438(3) 0.0368(14) Uani 1 1 d . . .
H75A H 0.1581 0.4956 0.3401 0.044 Uiso 1 1 calc R . .
C76 C 0.2494(3) 0.4780(3) 0.2856(3) 0.0267(12) Uani 1 1 d . . .
H76A H 0.2273 0.4997 0.2416 0.032 Uiso 1 1 calc R . .
O8 O 0.54254(19) 0.3672(2) 0.37498(19) 0.0305(9) Uani 1 1 d . . .
C77 C 0.4763(3) 0.3992(3) 0.3796(3) 0.0266(12) Uani 1 1 d . . .
C78 C 0.4524(3) 0.4593(3) 0.4096(3) 0.0326(13) Uani 1 1 d . . .
H78A H 0.3993 0.4820 0.4084 0.039 Uiso 1 1 calc R . .
C79 C 0.4788(4) 0.4212(4) 0.4846(3) 0.0489(17) Uani 1 1 d . . .
H79A H 0.4632 0.4602 0.5039 0.073 Uiso 1 1 calc R . .
H79B H 0.5308 0.3988 0.4860 0.073 Uiso 1 1 calc R . .
H79C H 0.4593 0.3803 0.5119 0.073 Uiso 1 1 calc R . .
C80 C 0.4817(4) 0.5230(4) 0.3673(3) 0.0437(16) Uani 1 1 d . . .
H80A H 0.4647 0.5472 0.3194 0.066 Uiso 1 1 calc R . .
H80B H 0.5337 0.5011 0.3685 0.066 Uiso 1 1 calc R . .
H80C H 0.4658 0.5620 0.3866 0.066 Uiso 1 1 calc R . .
C81 C 0.4032(3) 0.5020(3) 0.2041(2) 0.0223(11) Uani 1 1 d . . .
N12 N 0.5074(2) 0.3950(2) 0.2016(2) 0.0218(9) Uani 1 1 d . . .
C82 C 0.4729(3) 0.4751(3) 0.1829(3) 0.0229(11) Uani 1 1 d . . .
C83 C 0.5078(3) 0.5283(3) 0.1515(3) 0.0277(12) Uani 1 1 d . . .
H83A H 0.5549 0.5118 0.1357 0.033 Uiso 1 1 calc R . .
C84 C 0.4748(3) 0.6051(3) 0.1431(3) 0.0317(13) Uani 1 1 d . . .
H84A H 0.4992 0.6406 0.1216 0.038 Uiso 1 1 calc R . .
C85 C 0.4062(3) 0.6298(3) 0.1661(3) 0.0305(12) Uani 1 1 d . . .
H85A H 0.3836 0.6819 0.1610 0.037 Uiso 1 1 calc R . .
C86 C 0.3704(3) 0.5776(3) 0.1968(3) 0.0272(12) Uani 1 1 d . . .
H86A H 0.3234 0.5941 0.2127 0.033 Uiso 1 1 calc R . .
C87 C 0.5442(2) 0.3652(3) 0.1573(3) 0.0234(11) Uani 1 1 d . . .
C88 C 0.5358(3) 0.4104(3) 0.0790(3) 0.0261(12) Uani 1 1 d . . .
H88A H 0.5068 0.4660 0.0682 0.031 Uiso 1 1 calc R . .
C89 C 0.6077(3) 0.4053(3) 0.0438(3) 0.0351(14) Uani 1 1 d . . .
H89A H 0.6322 0.4276 0.0609 0.053 Uiso 1 1 calc R . .
H89B H 0.6004 0.4341 -0.0063 0.053 Uiso 1 1 calc R . .
H89C H 0.6366 0.3509 0.0544 0.053 Uiso 1 1 calc R . .
C90 C 0.4951(3) 0.3761(3) 0.0540(3) 0.0301(12) Uani 1 1 d . . .
H90A H 0.4494 0.3803 0.0775 0.045 Uiso 1 1 calc R . .
H90B H 0.5231 0.3215 0.0646 0.045 Uiso 1 1 calc R . .
H90C H 0.4868 0.4047 0.0039 0.045 Uiso 1 1 calc R . .
N13 N 0.7882(2) 0.1387(3) 0.3032(2) 0.0291(10) Uani 1 1 d . . .
C91 C 0.7708(3) 0.0694(3) 0.3380(3) 0.0303(12) Uani 1 1 d . . .
N14 N 0.7005(2) 0.1178(3) 0.2361(2) 0.0267(10) Uani 1 1 d . . .
C92 C 0.7287(3) 0.0574(3) 0.3013(3) 0.0297(12) Uani 1 1 d . . .
C93 C 0.7135(3) -0.0102(3) 0.3331(3) 0.0330(13) Uani 1 1 d . . .
H93A H 0.6859 -0.0206 0.3090 0.040 Uiso 1 1 calc R . .
C94 C 0.7379(3) -0.0631(3) 0.3995(3) 0.0342(13) Uani 1 1 d . . .
H94A H 0.7257 -0.1083 0.4207 0.041 Uiso 1 1 calc R . .
C95 C 0.7794(3) -0.0508(3) 0.4348(3) 0.0387(15) Uani 1 1 d . . .
H95A H 0.7965 -0.0879 0.4800 0.046 Uiso 1 1 calc R . .
C96 C 0.7964(3) 0.0161(3) 0.4044(3) 0.0338(13) Uani 1 1 d . . .
H96A H 0.8249 0.0253 0.4286 0.041 Uiso 1 1 calc R . .
C97 C 0.7008(3) 0.0981(3) 0.1834(3) 0.0306(13) Uani 1 1 d . . .
C98 C 0.6675(3) 0.1650(3) 0.1157(3) 0.0335(13) Uani 1 1 d . . .
H98A H 0.6511 0.2147 0.1217 0.040 Uiso 1 1 calc R . .
C99 C 0.7224(4) 0.1676(5) 0.0594(4) 0.079(3) Uani 1 1 d . . .
H99A H 0.7628 0.1742 0.0725 0.118 Uiso 1 1 calc R . .
H99B H 0.7013 0.2112 0.0160 0.118 Uiso 1 1 calc R . .
H99C H 0.7388 0.1191 0.0533 0.118 Uiso 1 1 calc R . .
C100 C 0.6038(4) 0.1547(4) 0.0974(5) 0.072(3) Uani 1 1 d . . .
H10D H 0.5823 0.1977 0.0539 0.108 Uiso 1 1 calc R . .
H10E H 0.5689 0.1540 0.1343 0.108 Uiso 1 1 calc R . .
H10F H 0.6193 0.1057 0.0922 0.108 Uiso 1 1 calc R . .
C101 C 0.7858(3) 0.1812(3) 0.3426(3) 0.0246(11) Uani 1 1 d . . .
N15 N 0.6581(2) 0.2251(2) 0.3339(2) 0.0224(9) Uani 1 1 d . . .
C102 C 0.7192(3) 0.2208(3) 0.3616(3) 0.0301(12) Uani 1 1 d . . .
C103 C 0.7150(3) 0.2604(3) 0.4021(3) 0.0303(12) Uani 1 1 d . . .
H10G H 0.6699 0.2860 0.4166 0.036 Uiso 1 1 calc R . .
C104 C 0.7755(3) 0.2628(3) 0.4214(3) 0.0367(14) Uani 1 1 d . . .
H10H H 0.7723 0.2896 0.4492 0.044 Uiso 1 1 calc R . .
C105 C 0.8409(3) 0.2256(4) 0.3997(3) 0.0375(14) Uani 1 1 d . . .
H10I H 0.8826 0.2280 0.4118 0.045 Uiso 1 1 calc R . .
C106 C 0.8461(3) 0.1848(3) 0.3602(3) 0.0361(14) Uani 1 1 d . . .
H10J H 0.8912 0.1595 0.3454 0.043 Uiso 1 1 calc R . .
C107 C 0.6061(3) 0.2058(3) 0.3725(3) 0.0271(12) Uani 1 1 d . . .
C108 C 0.6143(3) 0.1579(3) 0.4505(3) 0.0332(13) Uani 1 1 d . . .
H10K H 0.6635 0.1460 0.4647 0.040 Uiso 1 1 calc R . .
C109 C 0.6045(3) 0.0816(3) 0.4672(3) 0.0393(14) Uani 1 1 d . . .
H10L H 0.6097 0.0502 0.5171 0.059 Uiso 1 1 calc R . .
H10M H 0.6405 0.0532 0.4431 0.059 Uiso 1 1 calc R . .
H10N H 0.5571 0.0923 0.4519 0.059 Uiso 1 1 calc R . .
C110 C 0.5617(3) 0.2001(4) 0.4918(3) 0.0394(15) Uani 1 1 d . . .
H11A H 0.5683 0.2489 0.4809 0.059 Uiso 1 1 calc R . .
H11B H 0.5701 0.1674 0.5413 0.059 Uiso 1 1 calc R . .
H11C H 0.5131 0.2109 0.4795 0.059 Uiso 1 1 calc R . .
C111 C 0.8383(3) 0.1397(3) 0.2472(3) 0.0285(12) Uani 1 1 d . . .
N16 N 0.7572(2) 0.2673(3) 0.1847(2) 0.0291(10) Uani 1 1 d . . .
C112 C 0.8223(3) 0.2086(3) 0.1877(3) 0.0307(13) Uani 1 1 d . . .
C113 C 0.8676(3) 0.2085(4) 0.1318(3) 0.0382(14) Uani 1 1 d . . .
H11D H 0.8572 0.2533 0.0895 0.046 Uiso 1 1 calc R . .
C114 C 0.9267(3) 0.1451(4) 0.1367(3) 0.0476(17) Uani 1 1 d . . .
H11E H 0.9578 0.1473 0.0986 0.057 Uiso 1 1 calc R . .
C115 C 0.9416(3) 0.0775(4) 0.1971(4) 0.0461(16) Uani 1 1 d . . .
H11F H 0.9820 0.0332 0.1997 0.055 Uiso 1 1 calc R . .
C116 C 0.8980(3) 0.0749(3) 0.2529(3) 0.0357(14) Uani 1 1 d . . .
H11G H 0.9083 0.0294 0.2948 0.043 Uiso 1 1 calc R . .
C117 C 0.7528(3) 0.3395(3) 0.1718(3) 0.0308(12) Uani 1 1 d . . .
C118 C 0.8189(3) 0.3623(3) 0.1618(3) 0.0333(13) Uani 1 1 d . . .
H11H H 0.8622 0.3155 0.1676 0.040 Uiso 1 1 calc R . .
C119 C 0.8181(3) 0.4237(4) 0.0899(3) 0.0414(15) Uani 1 1 d . . .
H11I H 0.8603 0.4379 0.0839 0.062 Uiso 1 1 calc R . .
H11J H 0.7753 0.4695 0.0832 0.062 Uiso 1 1 calc R . .
H11K H 0.8183 0.4036 0.0558 0.062 Uiso 1 1 calc R . .
C120 C 0.8205(3) 0.3901(3) 0.2173(3) 0.0359(14) Uani 1 1 d . . .
H12A H 0.8624 0.4046 0.2111 0.054 Uiso 1 1 calc R . .
H12B H 0.8224 0.3483 0.2632 0.054 Uiso 1 1 calc R . .
H12C H 0.7775 0.4351 0.2131 0.054 Uiso 1 1 calc R . .
O13 O 0.7801(4) 0.0376(5) -0.1902(4) 0.102(2) Uani 1 1 d . . .
C121 C 0.8009(5) 0.0871(6) -0.1856(4) 0.068(2) Uani 1 1 d . . .
C122 C 0.8646(5) 0.1007(6) -0.2244(5) 0.093(3) Uani 1 1 d . . .
H12D H 0.8822 0.0689 -0.2510 0.139 Uiso 1 1 calc R . .
H12E H 0.9016 0.0867 -0.1918 0.139 Uiso 1 1 calc R . .
H12F H 0.8520 0.1556 -0.2559 0.139 Uiso 1 1 calc R . .
N17 N 0.7680(4) 0.1227(4) -0.1462(4) 0.075(2) Uani 1 1 d . . .
C123 C 0.7074(5) 0.1044(6) -0.1050(5) 0.095(3) Uani 1 1 d . . .
H12G H 0.6976 0.0668 -0.1155 0.142 Uiso 1 1 calc R . .
H12H H 0.6654 0.1518 -0.1164 0.142 Uiso 1 1 calc R . .
H12I H 0.7190 0.0823 -0.0557 0.142 Uiso 1 1 calc R . .
C124 C 0.7899(6) 0.1777(6) -0.1373(7) 0.119(4) Uani 1 1 d . . .
H12J H 0.8303 0.1851 -0.1673 0.178 Uiso 1 1 calc R . .
H12K H 0.8039 0.1580 -0.0890 0.178 Uiso 1 1 calc R . .
H12L H 0.7503 0.2274 -0.1498 0.178 Uiso 1 1 calc R . .
O14 O 0.3155(3) 0.0397(3) 0.3243(3) 0.0807(18) Uani 1 1 d . . .
C125 C 0.3347(4) 0.0103(5) 0.2817(5) 0.063(2) Uani 1 1 d . . .
C126 C 0.3415(4) -0.0712(4) 0.3024(5) 0.068(2) Uani 1 1 d . . .
H12M H 0.3298 -0.0935 0.3513 0.101 Uiso 1 1 calc R . .
H12N H 0.3903 -0.1011 0.2951 0.101 Uiso 1 1 calc R . .
H12O H 0.3088 -0.0728 0.2743 0.101 Uiso 1 1 calc R . .
N18 N 0.3487(3) 0.0514(4) 0.2156(4) 0.0669(18) Uani 1 1 d . . .
C127 C 0.3607(6) 0.0239(6) 0.1616(5) 0.098(3) Uani 1 1 d . . .
H12P H 0.3614 -0.0294 0.1815 0.147 Uiso 1 1 calc R . .
H12Q H 0.4064 0.0253 0.1399 0.147 Uiso 1 1 calc R . .
H12R H 0.3226 0.0572 0.1267 0.147 Uiso 1 1 calc R . .
C128 C 0.3460(5) 0.1307(5) 0.1953(5) 0.093(3) Uani 1 1 d . . .
H12S H 0.3375 0.1425 0.2362 0.140 Uiso 1 1 calc R . .
H12T H 0.3075 0.1673 0.1615 0.140 Uiso 1 1 calc R . .
H12U H 0.3913 0.1354 0.1748 0.140 Uiso 1 1 calc R . .
O15 O 0.1374(3) 0.0760(3) 0.4165(3) 0.0637(14) Uani 1 1 d . . .
C129 C 0.1413(4) 0.0095(5) 0.4262(4) 0.0551(19) Uani 1 1 d . . .
C130 C 0.2100(4) -0.0572(4) 0.4433(4) 0.061(2) Uani 1 1 d . . .
H13B H 0.2482 -0.0398 0.4447 0.091 Uiso 1 1 calc R . .
H13C H 0.2201 -0.0779 0.4079 0.091 Uiso 1 1 calc R . .
H13D H 0.2067 -0.0977 0.4885 0.091 Uiso 1 1 calc R . .
N19 N 0.0832(3) -0.0053(4) 0.4221(4) 0.0692(19) Uani 1 1 d . . .
C131 C 0.0167(5) 0.0584(6) 0.3995(6) 0.114(4) Uani 1 1 d . . .
H13E H 0.0213 0.1051 0.3978 0.171 Uiso 1 1 calc R . .
H13F H -0.0206 0.0459 0.4319 0.171 Uiso 1 1 calc R . .
H13G H 0.0042 0.0675 0.3533 0.171 Uiso 1 1 calc R . .
C132 C 0.0840(6) -0.0790(5) 0.4271(5) 0.092(3) Uani 1 1 d . . .
H13H H 0.1311 -0.1185 0.4428 0.138 Uiso 1 1 calc R . .
H13I H 0.0731 -0.0733 0.3816 0.138 Uiso 1 1 calc R . .
H13J H 0.0483 -0.0947 0.4603 0.138 Uiso 1 1 calc R . .
O16 O 0.1671(3) 0.2518(3) 0.2218(3) 0.0660(15) Uani 1 1 d . . .
C133 C 0.1165(5) 0.2608(6) 0.1904(5) 0.077(3) Uani 1 1 d . . .
C134 C 0.0757(8) 0.3409(7) 0.1427(7) 0.207(10) Uani 1 1 d . . .
H13K H 0.0938 0.3772 0.1465 0.311 Uiso 1 1 calc R . .
H13L H 0.0254 0.3537 0.1549 0.311 Uiso 1 1 calc R . .
H13M H 0.0811 0.3450 0.0951 0.311 Uiso 1 1 calc R . .
N20 N 0.1021(4) 0.1994(6) 0.1950(5) 0.098(3) Uani 1 1 d . . .
C135 C 0.1525(6) 0.1183(6) 0.2345(5) 0.094(3) Uani 1 1 d . . .
H13N H 0.1910 0.1207 0.2550 0.142 Uiso 1 1 calc R . .
H13O H 0.1725 0.0926 0.2029 0.142 Uiso 1 1 calc R . .
H13P H 0.1269 0.0889 0.2713 0.142 Uiso 1 1 calc R . .
C136 C 0.0394(6) 0.2121(13) 0.1597(9) 0.225(11) Uani 1 1 d . . .
H13Q H 0.0127 0.2678 0.1372 0.337 Uiso 1 1 calc R . .
H13R H 0.0091 0.1865 0.1935 0.337 Uiso 1 1 calc R . .
H13S H 0.0543 0.1905 0.1249 0.337 Uiso 1 1 calc R . .
O17 O 0.8595(4) 0.2476(5) -0.4364(5) 0.141(4) Uani 1 1 d . . .
C137 C 0.8202(7) 0.3035(8) -0.4254(8) 0.124(5) Uani 1 1 d . . .
C138 C 0.8377(6) 0.3734(8) -0.4335(10) 0.181(8) Uani 1 1 d . . .
H13T H 0.7962 0.4097 -0.4212 0.272 Uiso 1 1 calc R . .
H13U H 0.8502 0.3993 -0.4816 0.272 Uiso 1 1 calc R . .
H13V H 0.8778 0.3557 -0.4030 0.272 Uiso 1 1 calc R . .
N21 N 0.7671(4) 0.3069(6) -0.3929(5) 0.126(4) Uani 1 1 d . . .
C139 C 0.7393(7) 0.2371(7) -0.3821(7) 0.136(5) Uani 1 1 d . . .
H13W H 0.7770 0.1981 -0.3951 0.205 Uiso 1 1 calc R . .
H13X H 0.6972 0.2586 -0.4113 0.205 Uiso 1 1 calc R . .
H13Y H 0.7273 0.2129 -0.3335 0.205 Uiso 1 1 calc R . .
C140 C 0.7118(7) 0.3654(7) -0.3735(10) 0.195(9) Uani 1 1 d . . .
H14B H 0.7290 0.4067 -0.3803 0.293 Uiso 1 1 calc R . .
H14C H 0.6999 0.3415 -0.3249 0.293 Uiso 1 1 calc R . .
H14D H 0.6694 0.3873 -0.4025 0.293 Uiso 1 1 calc R . .
O18 O 0.1218(3) 0.2830(3) 0.3639(3) 0.0713(16) Uani 1 1 d . . .
C141 C 0.0771(6) 0.2794(6) 0.4054(7) 0.144(7) Uani 1 1 d D . .
C142 C 0.0010(6) 0.2856(11) 0.3801(14) 0.285(16) Uani 1 1 d . . .
H14E H -0.0326 0.2818 0.4183 0.428 Uiso 1 1 calc R . .
H14F H 0.0095 0.2432 0.3663 0.428 Uiso 1 1 calc R . .
H14G H -0.0189 0.3353 0.3408 0.428 Uiso 1 1 calc R . .
N22 N 0.0678(10) 0.2720(6) 0.4563(8) 0.224(10) Uani 1 1 d . . .
C143 C 0.1566(7) 0.2727(8) 0.4738(7) 0.147(5) Uiso 1 1 d D . .
H14H H 0.1841 0.2826 0.4312 0.221 Uiso 1 1 calc R . .
H14K H 0.1831 0.2224 0.5095 0.221 Uiso 1 1 calc R . .
H14I H 0.1481 0.3135 0.4897 0.221 Uiso 1 1 calc R . .
C144 C 0.0437(10) 0.2586(11) 0.5166(10) 0.205(8) Uiso 1 1 d . . .
H14J H -0.0036 0.2560 0.5180 0.307 Uiso 1 1 calc R . .
H14N H 0.0404 0.3003 0.5294 0.307 Uiso 1 1 calc R . .
H14L H 0.0754 0.2092 0.5492 0.307 Uiso 1 1 calc R . .

loop_
_atom_site_aniso_label
_atom_site_aniso_U_11
_atom_site_aniso_U_22
_atom_site_aniso_U_33
_atom_site_aniso_U_23
_atom_site_aniso_U_13
_atom_site_aniso_U_12
Fe1 0.0233(4) 0.0240(4) 0.0246(4) -0.0095(3) -0.0014(3) -0.0058(3)
Fe2 0.0234(4) 0.0263(4) 0.0275(4) -0.0095(3) -0.0014(3) -0.0032(3)
Fe3 0.0201(4) 0.0223(4) 0.0230(4) -0.0102(3) -0.0003(3) -0.0041(3)
Fe4 0.0199(4) 0.0228(4) 0.0251(4) -0.0103(3) -0.0020(3) -0.0022(3)
K1 0.0316(7) 0.0347(7) 0.0395(7) -0.0164(6) 0.0019(5) -0.0068(6)
K2 0.0322(6) 0.0306(7) 0.0317(7) -0.0127(6) 0.0019(5) -0.0099(5)
K3 0.0293(7) 0.0350(8) 0.0537(9) -0.0163(7) -0.0066(6) -0.0047(6)
K4 0.0475(8) 0.0399(8) 0.0658(10) -0.0253(8) -0.0012(7) -0.0174(7)
O9 0.0230(18) 0.025(2) 0.0225(19) -0.0054(16) -0.0077(15) -0.0012(16)
O11 0.0214(18) 0.025(2) 0.031(2) -0.0137(17) -0.0040(15) -0.0027(15)
O10 0.048(3) 0.029(2) 0.042(2) -0.021(2) -0.005(2) -0.0040(19)
O12 0.028(2) 0.032(2) 0.037(2) -0.0184(19) -0.0004(17) -0.0081(17)
O5 0.024(2) 0.039(2) 0.047(3) -0.010(2) -0.0062(18) -0.0090(18)
N1 0.028(2) 0.024(2) 0.029(2) -0.013(2) 0.0001(19) -0.0085(19)
C1 0.024(3) 0.034(3) 0.028(3) -0.013(3) -0.001(2) -0.008(2)
C2 0.031(3) 0.030(3) 0.029(3) -0.012(3) 0.007(2) -0.017(2)
N2 0.023(2) 0.027(3) 0.026(2) -0.008(2) -0.0010(18) -0.0035(19)
C3 0.027(3) 0.034(3) 0.034(3) -0.017(3) 0.005(2) -0.007(2)
C4 0.037(3) 0.033(3) 0.037(3) -0.026(3) 0.006(3) -0.014(3)
C5 0.034(3) 0.042(4) 0.030(3) -0.016(3) -0.002(2) -0.016(3)
C6 0.031(3) 0.026(3) 0.034(3) -0.014(3) -0.001(2) -0.010(2)
C7 0.033(3) 0.026(3) 0.033(3) -0.013(3) 0.003(2) -0.009(3)
O1 0.050(3) 0.037(2) 0.039(2) -0.014(2) -0.001(2) -0.019(2)
C8 0.036(3) 0.027(3) 0.032(3) -0.006(3) -0.008(3) -0.008(3)
C9 0.063(5) 0.062(5) 0.066(5) -0.031(4) -0.032(4) 0.009(4)
C10 0.094(7) 0.116(8) 0.036(4) -0.019(5) 0.002(4) -0.064(6)
C11 0.030(3) 0.019(3) 0.029(3) -0.012(2) 0.000(2) -0.006(2)
N3 0.027(2) 0.025(2) 0.028(2) -0.010(2) -0.0036(19) -0.005(2)
C12 0.023(3) 0.020(3) 0.032(3) -0.014(2) 0.003(2) -0.005(2)
C13 0.038(3) 0.026(3) 0.037(3) -0.016(3) 0.003(3) -0.005(3)
C14 0.036(3) 0.040(4) 0.039(4) -0.015(3) 0.021(3) -0.017(3)
C15 0.031(3) 0.044(4) 0.052(4) -0.026(3) 0.013(3) -0.018(3)
C16 0.031(3) 0.028(3) 0.040(3) -0.019(3) -0.002(3) -0.005(2)
O2 0.024(2) 0.034(2) 0.045(2) -0.017(2) -0.0059(17) -0.0069(17)
C17 0.029(3) 0.029(3) 0.023(3) -0.008(2) -0.002(2) -0.006(2)
C18 0.029(3) 0.039(4) 0.046(4) -0.024(3) 0.000(3) -0.007(3)
C19 0.038(3) 0.030(3) 0.055(4) -0.020(3) -0.015(3) 0.001(3)
C20 0.047(4) 0.051(4) 0.050(4) -0.033(3) 0.011(3) -0.021(3)
C21 0.030(3) 0.025(3) 0.023(3) -0.012(2) -0.003(2) -0.009(2)
N4 0.024(2) 0.025(2) 0.028(2) -0.007(2) -0.0043(19) -0.0049(19)
C22 0.032(3) 0.023(3) 0.031(3) -0.016(2) -0.005(2) -0.006(2)
C23 0.035(3) 0.027(3) 0.028(3) -0.006(2) -0.007(2) -0.012(3)
C24 0.046(4) 0.026(3) 0.030(3) -0.004(3) -0.009(3) -0.012(3)
C25 0.025(3) 0.033(3) 0.039(3) -0.013(3) -0.008(2) -0.002(2)
C26 0.031(3) 0.032(3) 0.029(3) -0.011(3) -0.004(2) -0.006(3)
O3 0.0227(19) 0.042(2) 0.033(2) -0.0202(19) -0.0026(16) -0.0048(18)
C27 0.029(3) 0.024(3) 0.033(3) -0.010(2) 0.001(2) -0.011(2)
C28 0.034(3) 0.050(4) 0.027(3) -0.015(3) -0.001(2) -0.008(3)
C29 0.043(4) 0.052(4) 0.037(3) -0.023(3) -0.006(3) -0.012(3)
C30 0.071(5) 0.077(5) 0.033(4) -0.023(4) 0.008(3) -0.043(4)
N5 0.023(2) 0.026(2) 0.028(2) -0.011(2) 0.0030(19) -0.0021(19)
C31 0.021(3) 0.028(3) 0.030(3) -0.012(3) 0.004(2) 0.000(2)
N6 0.023(2) 0.030(3) 0.035(3) -0.013(2) 0.001(2) -0.002(2)
C32 0.021(3) 0.030(3) 0.031(3) -0.011(3) 0.008(2) -0.004(2)
C33 0.028(3) 0.020(3) 0.053(4) -0.005(3) 0.004(3) 0.000(2)
C34 0.031(3) 0.036(4) 0.034(4) 0.006(3) 0.008(3) 0.010(3)
C35 0.033(3) 0.048(4) 0.024(3) -0.007(3) -0.002(3) 0.007(3)
C36 0.019(3) 0.044(4) 0.027(3) -0.012(3) -0.005(2) 0.005(3)
O4 0.035(2) 0.042(3) 0.064(3) -0.030(2) -0.006(2) 0.003(2)
C37 0.021(3) 0.035(3) 0.055(4) -0.029(3) 0.004(3) -0.005(3)
C38 0.042(4) 0.050(4) 0.047(4) -0.027(3) -0.005(3) 0.000(3)
C39 0.065(5) 0.056(5) 0.100(7) -0.042(5) -0.031(5) -0.005(4)
C40 0.055(5) 0.102(7) 0.055(5) -0.042(5) 0.003(4) 0.003(5)
C41 0.027(3) 0.041(3) 0.030(3) -0.017(3) 0.003(2) -0.010(3)
N7 0.023(2) 0.040(3) 0.036(3) -0.013(2) -0.002(2) -0.008(2)
C42 0.031(3) 0.028(3) 0.033(3) -0.016(3) 0.002(2) -0.006(2)
C43 0.022(3) 0.039(3) 0.030(3) -0.012(3) 0.001(2) -0.002(2)
C44 0.028(3) 0.047(4) 0.044(4) -0.019(3) 0.003(3) -0.004(3)
C45 0.033(3) 0.066(5) 0.038(4) -0.023(4) 0.013(3) -0.014(3)
C46 0.036(3) 0.053(4) 0.031(3) -0.010(3) -0.001(3) -0.005(3)
C47 0.024(3) 0.039(4) 0.031(3) -0.005(3) -0.003(2) -0.008(3)
C48 0.027(3) 0.035(4) 0.047(4) -0.002(3) -0.004(3) -0.012(3)
C49 0.055(4) 0.049(5) 0.095(6) -0.040(4) 0.009(4) -0.027(4)
C50 0.043(4) 0.050(4) 0.053(4) 0.003(4) -0.007(3) -0.016(3)
C51 0.025(3) 0.032(3) 0.022(3) -0.012(2) -0.001(2) -0.003(2)
N8 0.017(2) 0.028(2) 0.028(2) -0.011(2) -0.0004(18) -0.0022(19)
C52 0.026(3) 0.031(3) 0.020(3) -0.006(2) -0.003(2) -0.004(2)
C53 0.024(3) 0.036(3) 0.039(3) -0.018(3) 0.001(2) -0.006(3)
C54 0.034(3) 0.041(4) 0.043(4) -0.025(3) 0.006(3) -0.011(3)
C55 0.038(3) 0.045(4) 0.056(4) -0.027(3) 0.011(3) -0.023(3)
C56 0.023(3) 0.046(4) 0.049(4) -0.027(3) 0.005(3) -0.008(3)
O6 0.0233(19) 0.028(2) 0.028(2) -0.0062(17) -0.0061(15) -0.0071(16)
C57 0.019(3) 0.025(3) 0.022(3) -0.008(2) -0.004(2) 0.001(2)
C58 0.026(3) 0.041(4) 0.028(3) -0.011(3) 0.000(2) -0.009(3)
C59 0.037(3) 0.041(4) 0.025(3) -0.005(3) -0.002(3) 0.002(3)
C60 0.028(3) 0.035(3) 0.031(3) -0.015(3) 0.004(2) -0.005(3)
N9 0.019(2) 0.024(2) 0.022(2) -0.0126(19) 0.0015(17) -0.0062(18)
C61 0.018(2) 0.031(3) 0.028(3) -0.016(2) 0.001(2) -0.007(2)
N10 0.022(2) 0.020(2) 0.023(2) -0.0064(19) 0.0004(18) -0.0065(18)
C62 0.017(2) 0.024(3) 0.031(3) -0.012(2) 0.001(2) -0.001(2)
C63 0.029(3) 0.034(3) 0.037(3) -0.017(3) 0.005(2) -0.011(3)
C64 0.029(3) 0.052(4) 0.038(3) -0.022(3) 0.000(3) -0.011(3)
C65 0.032(3) 0.045(4) 0.026(3) -0.011(3) -0.006(2) -0.006(3)
C66 0.019(3) 0.032(3) 0.032(3) -0.010(3) -0.003(2) 0.000(2)
O7 0.025(2) 0.035(2) 0.042(2) -0.0060(19) -0.0017(17) -0.0142(18)
C67 0.025(3) 0.021(3) 0.031(3) -0.013(2) 0.001(2) -0.006(2)
C68 0.033(3) 0.040(4) 0.034(3) -0.006(3) -0.006(3) -0.015(3)
C69 0.059(5) 0.145(9) 0.035(4) -0.006(5) -0.004(4) -0.054(6)
C70 0.084(6) 0.031(4) 0.075(5) -0.010(4) -0.042(5) -0.010(4)
C71 0.022(3) 0.022(3) 0.032(3) -0.016(2) 0.006(2) -0.011(2)
N11 0.023(2) 0.028(2) 0.025(2) -0.013(2) -0.0019(18) -0.0004(19)
C72 0.030(3) 0.031(3) 0.024(3) -0.013(2) 0.001(2) -0.008(2)
C73 0.030(3) 0.035(3) 0.029(3) -0.015(3) 0.003(2) -0.011(3)
C74 0.038(3) 0.050(4) 0.031(3) -0.019(3) 0.013(3) -0.017(3)
C75 0.028(3) 0.036(3) 0.047(4) -0.023(3) 0.010(3) -0.009(3)
C76 0.019(3) 0.025(3) 0.037(3) -0.015(2) 0.005(2) -0.007(2)
O8 0.025(2) 0.029(2) 0.032(2) -0.0129(18) -0.0010(16) -0.0037(17)
C77 0.027(3) 0.027(3) 0.017(3) -0.006(2) 0.001(2) -0.005(2)
C78 0.029(3) 0.038(3) 0.038(3) -0.023(3) 0.000(2) -0.010(3)
C79 0.058(4) 0.062(5) 0.038(4) -0.033(4) -0.004(3) -0.017(4)
C80 0.057(4) 0.035(4) 0.047(4) -0.022(3) -0.003(3) -0.015(3)
C81 0.020(2) 0.023(3) 0.019(3) -0.008(2) -0.003(2) -0.004(2)
N12 0.021(2) 0.021(2) 0.022(2) -0.0086(19) -0.0029(17) -0.0056(18)
C82 0.026(3) 0.025(3) 0.020(3) -0.011(2) -0.001(2) -0.009(2)
C83 0.025(3) 0.033(3) 0.023(3) -0.011(2) -0.003(2) -0.008(2)
C84 0.035(3) 0.032(3) 0.027(3) -0.010(3) 0.002(2) -0.014(3)
C85 0.031(3) 0.020(3) 0.038(3) -0.015(3) 0.002(2) -0.004(2)
C86 0.021(3) 0.029(3) 0.028(3) -0.015(2) -0.002(2) 0.000(2)
C87 0.016(2) 0.028(3) 0.028(3) -0.013(2) -0.002(2) -0.007(2)
C88 0.025(3) 0.025(3) 0.020(3) -0.008(2) -0.001(2) -0.001(2)
C89 0.028(3) 0.038(3) 0.025(3) -0.008(3) 0.003(2) -0.004(3)
C90 0.035(3) 0.032(3) 0.023(3) -0.014(2) -0.006(2) -0.006(3)
N13 0.021(2) 0.031(3) 0.029(2) -0.008(2) 0.0005(19) -0.007(2)
C91 0.022(3) 0.025(3) 0.029(3) -0.002(2) 0.000(2) -0.002(2)
N14 0.022(2) 0.029(3) 0.024(2) -0.009(2) -0.0009(18) -0.0044(19)
C92 0.017(3) 0.030(3) 0.029(3) -0.007(2) 0.000(2) 0.000(2)
C93 0.025(3) 0.034(3) 0.038(3) -0.019(3) 0.005(2) -0.006(2)
C94 0.029(3) 0.032(3) 0.033(3) -0.007(3) 0.005(2) -0.011(3)
C95 0.032(3) 0.034(3) 0.027(3) -0.002(3) -0.006(2) 0.002(3)
C96 0.025(3) 0.039(4) 0.028(3) -0.009(3) -0.003(2) -0.007(3)
C97 0.025(3) 0.031(3) 0.033(3) -0.016(3) -0.003(2) -0.004(2)
C98 0.041(3) 0.028(3) 0.029(3) -0.015(3) -0.006(3) -0.002(3)
C99 0.070(6) 0.083(6) 0.033(4) -0.003(4) 0.004(4) -0.001(5)
C100 0.073(5) 0.044(5) 0.089(6) -0.008(4) -0.049(5) -0.014(4)
C101 0.030(3) 0.021(3) 0.022(3) -0.006(2) -0.006(2) -0.009(2)
N15 0.021(2) 0.023(2) 0.019(2) -0.0079(19) -0.0041(17) -0.0021(18)
C102 0.031(3) 0.024(3) 0.025(3) -0.003(2) -0.007(2) -0.005(2)
C103 0.031(3) 0.028(3) 0.026(3) -0.012(2) -0.005(2) -0.003(2)
C104 0.047(4) 0.036(3) 0.028(3) -0.012(3) -0.004(3) -0.015(3)
C105 0.040(3) 0.044(4) 0.037(3) -0.014(3) -0.006(3) -0.024(3)
C106 0.031(3) 0.038(4) 0.037(3) -0.012(3) -0.002(3) -0.011(3)
C107 0.022(3) 0.025(3) 0.027(3) -0.010(2) -0.002(2) 0.000(2)
C108 0.027(3) 0.034(3) 0.029(3) -0.006(3) -0.001(2) -0.007(3)
C109 0.046(4) 0.024(3) 0.044(4) -0.012(3) -0.004(3) -0.007(3)
C110 0.044(4) 0.038(4) 0.025(3) -0.007(3) 0.000(3) -0.009(3)
C111 0.026(3) 0.034(3) 0.029(3) -0.016(3) -0.002(2) -0.010(2)
N16 0.023(2) 0.025(2) 0.033(3) -0.010(2) 0.0001(19) -0.0021(19)
C112 0.021(3) 0.042(3) 0.030(3) -0.021(3) 0.002(2) -0.007(2)
C113 0.042(4) 0.037(4) 0.033(3) -0.014(3) 0.004(3) -0.013(3)
C114 0.040(4) 0.056(4) 0.043(4) -0.026(4) 0.014(3) -0.010(3)
C115 0.036(3) 0.042(4) 0.058(4) -0.031(4) 0.005(3) -0.001(3)
C116 0.020(3) 0.035(3) 0.037(3) -0.010(3) 0.002(2) 0.001(2)
C117 0.032(3) 0.030(3) 0.025(3) -0.009(2) -0.005(2) -0.008(3)
C118 0.028(3) 0.032(3) 0.034(3) -0.012(3) -0.001(2) -0.006(3)
C119 0.047(4) 0.043(4) 0.031(3) -0.011(3) 0.005(3) -0.020(3)
C120 0.037(3) 0.035(3) 0.037(3) -0.013(3) -0.002(3) -0.015(3)
O13 0.091(5) 0.122(6) 0.109(6) -0.058(5) -0.002(4) -0.042(5)
C121 0.063(5) 0.081(6) 0.058(5) -0.026(5) -0.004(4) -0.025(5)
C122 0.085(7) 0.118(9) 0.093(7) -0.049(7) 0.032(6) -0.057(7)
N17 0.062(4) 0.080(5) 0.071(5) -0.026(4) -0.002(4) -0.019(4)
C123 0.067(6) 0.120(9) 0.093(7) -0.045(7) 0.028(5) -0.037(6)
C124 0.095(8) 0.068(7) 0.209(14) -0.067(8) -0.011(8) -0.028(6)
O14 0.089(4) 0.063(4) 0.094(5) -0.045(4) 0.009(4) -0.019(3)
C125 0.042(4) 0.058(5) 0.080(6) -0.031(5) -0.001(4) -0.006(4)
C126 0.057(5) 0.039(4) 0.105(7) -0.032(4) 0.002(4) -0.011(4)
N18 0.060(4) 0.048(4) 0.083(5) -0.031(4) 0.008(4) -0.008(3)
C127 0.106(8) 0.087(7) 0.115(8) -0.067(7) 0.050(7) -0.036(6)
C128 0.095(7) 0.049(5) 0.109(8) -0.026(5) 0.010(6) -0.007(5)
O15 0.075(4) 0.052(3) 0.054(3) -0.011(3) -0.007(3) -0.021(3)
C129 0.055(4) 0.059(5) 0.040(4) -0.009(4) -0.009(3) -0.018(4)
C130 0.049(4) 0.053(5) 0.066(5) -0.017(4) -0.005(4) -0.011(4)
N19 0.051(4) 0.051(4) 0.096(5) -0.021(4) -0.025(4) -0.009(3)
C131 0.051(6) 0.081(7) 0.168(12) -0.029(8) -0.013(6) 0.000(5)
C132 0.111(8) 0.067(6) 0.109(8) -0.031(6) -0.038(6) -0.035(6)
O16 0.068(3) 0.066(4) 0.079(4) -0.037(3) -0.030(3) -0.021(3)
C133 0.066(5) 0.098(7) 0.088(6) -0.069(6) -0.011(5) -0.009(5)
C134 0.247(17) 0.129(11) 0.197(14) -0.118(11) -0.181(14) 0.113(11)
N20 0.069(5) 0.150(9) 0.116(7) -0.086(7) -0.002(5) -0.040(6)
C135 0.124(9) 0.088(8) 0.073(6) -0.020(6) -0.018(6) -0.047(7)
C136 0.079(8) 0.50(3) 0.265(19) -0.30(2) 0.031(10) -0.125(14)
O17 0.100(6) 0.149(8) 0.223(10) -0.148(8) -0.012(6) -0.006(5)
C137 0.089(9) 0.112(10) 0.169(13) -0.082(10) -0.051(9) 0.015(8)
C138 0.062(7) 0.152(12) 0.41(3) -0.195(16) -0.009(11) -0.025(8)
N21 0.046(5) 0.108(8) 0.137(9) -0.011(6) 0.025(5) 0.007(5)
C139 0.116(10) 0.089(9) 0.188(14) -0.055(9) 0.046(10) -0.038(8)
C140 0.104(10) 0.092(9) 0.39(3) -0.133(14) 0.120(13) -0.041(8)
O18 0.055(3) 0.056(3) 0.105(5) -0.041(3) 0.032(3) -0.023(3)
C141 0.184(13) 0.051(6) 0.170(13) -0.055(8) 0.131(12) -0.048(7)
C142 0.038(6) 0.30(2) 0.69(5) -0.38(3) -0.010(14) -0.031(10)
N22 0.39(2) 0.081(7) 0.216(14) -0.106(9) 0.232(16) -0.125(11)

loop_
_atom_type_symbol
_atom_type_description
_atom_type_scat_dispersion_real
_atom_type_scat_dispersion_imag
_atom_type_scat_source
C C 0.0033 0.0016 'International Tables Vol C Tables 4.2.6.8 and 6.1.1.4'
H H 0.0000 0.0000 'International Tables Vol C Tables 4.2.6.8 and 6.1.1.4'
N N 0.0061 0.0033 'International Tables Vol C Tables 4.2.6.8 and 6.1.1.4'
O O 0.0106 0.0060 'International Tables Vol C Tables 4.2.6.8 and 6.1.1.4'
K K 0.2009 0.2494 'International Tables Vol C Tables 4.2.6.8 and 6.1.1.4'
Fe Fe 0.3463 0.8444 'International Tables Vol C Tables 4.2.6.8 and 6.1.1.4'

loop_
_geom_angle_atom_site_label_1
_geom_angle_atom_site_label_2
_geom_angle_atom_site_label_3
_geom_angle
_geom_angle_site_symmetry_1
_geom_angle_site_symmetry_3
_geom_angle_publ_flag
O6 Fe1 N2 111.05(16) . . ?
O6 Fe1 N3 104.43(16) . . ?
N2 Fe1 N3 112.06(17) . . ?
O6 Fe1 N4 110.91(16) . . ?
N2 Fe1 N4 108.01(17) . . ?
N3 Fe1 N4 110.40(17) . . ?
O3 Fe2 N7 107.02(17) . . ?
O3 Fe2 N8 118.48(16) . . ?
N7 Fe2 N8 102.75(18) . . ?
O3 Fe2 N6 107.89(17) . . ?
N7 Fe2 N6 109.08(18) . . ?
N8 Fe2 N6 111.18(17) . . ?
O11 Fe3 N11 108.28(15) . . ?
O11 Fe3 N10 106.98(15) . . ?
N11 Fe3 N10 106.44(17) . . ?
O11 Fe3 N12 114.16(15) . . ?
N11 Fe3 N12 107.99(17) . . ?
N10 Fe3 N12 112.66(16) . . ?
O11 Fe3 K2 83.77(11) . . ?
N11 Fe3 K2 79.96(13) . . ?
N10 Fe3 K2 164.37(12) . . ?
N12 Fe3 K2 51.80(11) . . ?
O9 Fe4 N14 107.72(16) . . ?
O9 Fe4 N16 112.59(16) . . ?
N14 Fe4 N16 107.60(17) . . ?
O9 Fe4 N15 108.10(15) . . ?
N14 Fe4 N15 110.43(17) . . ?
N16 Fe4 N15 110.38(17) . . ?
O9 Fe4 K2 78.97(11) . . ?
N14 Fe4 K2 166.23(12) . . ?
N16 Fe4 K2 79.83(12) . . ?
N15 Fe4 K2 55.79(11) . . ?
O10 K1 O2 95.07(14) . . ?
O10 K1 O5 118.55(15) . . ?
O2 K1 O5 146.15(14) . . ?
O10 K1 C23 112.63(14) . . ?
O2 K1 C23 98.44(14) . . ?
O5 K1 C23 73.42(14) . . ?
O10 K1 C53 82.52(14) . . ?
O2 K1 C53 79.60(14) . . ?
O5 K1 C53 99.74(14) . . ?
C23 K1 C53 164.85(15) . . ?
O10 K1 N8 128.73(13) . . ?
O2 K1 N8 77.30(12) . . ?
O5 K1 N8 78.30(12) . . ?
C23 K1 N8 118.64(13) . . ?
C53 K1 N8 46.22(13) . . ?
O10 K1 N4 155.32(13) . . ?
O2 K1 N4 80.66(12) . . ?
O5 K1 N4 70.36(12) . . ?
C23 K1 N4 45.16(12) . . ?
C53 K1 N4 120.03(13) . . ?
N8 K1 N4 74.34(11) . . ?
O10 K1 C52 105.60(14) . . ?
O2 K1 C52 86.51(13) . . ?
O5 K1 C52 80.96(13) . . ?
C23 K1 C52 140.74(15) . . ?
C53 K1 C52 24.74(13) . . ?
N8 K1 C52 24.74(12) . . ?
N4 K1 C52 98.43(13) . . ?
O10 K1 C22 130.87(14) . . ?
O2 K1 C22 80.69(13) . . ?
O5 K1 C22 80.00(13) . . ?
C23 K1 C22 24.41(13) . . ?
C53 K1 C22 142.51(15) . . ?
N8 K1 C22 98.30(12) . . ?
N4 K1 C22 24.53(11) . . ?
C52 K1 C22 122.75(14) . . ?
O10 K1 C47 112.68(15) . . ?
O2 K1 C47 145.09(14) . . ?
O5 K1 C47 16.83(13) . . ?
C23 K1 C47 90.25(15) . . ?
C53 K1 C47 83.34(14) . . ?
N8 K1 C47 68.93(13) . . ?
N4 K1 C47 81.93(13) . . ?
C52 K1 C47 66.44(13) . . ?
C22 K1 C47 95.30(14) . . ?
O10 K1 C17 99.35(14) . . ?
O2 K1 C17 14.80(12) . . ?
O5 K1 C17 140.86(14) . . ?
C23 K1 C17 83.73(14) . . ?
C53 K1 C17 94.22(14) . . ?
N8 K1 C17 85.76(12) . . ?
N4 K1 C17 70.98(12) . . ?
C52 K1 C17 98.92(13) . . ?
C22 K1 C17 67.14(13) . . ?
C47 K1 C17 147.16(14) . . ?
O1 K2 O12 97.77(13) 1_565 . ?
O1 K2 O8 113.32(13) 1_565 . ?
O12 K2 O8 148.62(13) . . ?
O1 K2 N12 138.51(13) 1_565 . ?
O12 K2 N12 80.62(11) . . ?
O8 K2 N12 78.83(12) . . ?
O1 K2 C83 92.91(14) 1_565 . ?
O12 K2 C83 79.88(13) . . ?
O8 K2 C83 101.79(13) . . ?
N12 K2 C83 45.76(12) . . ?
O1 K2 C103 102.16(14) 1_565 . ?
O12 K2 C103 101.31(13) . . ?
O8 K2 C103 69.08(13) . . ?
N12 K2 C103 118.91(13) . . ?
C83 K2 C103 164.52(15) . . ?
O1 K2 N15 145.28(13) 1_565 . ?
O12 K2 N15 83.17(12) . . ?
O8 K2 N15 69.04(11) . . ?
N12 K2 N15 76.08(11) . . ?
C83 K2 N15 121.16(13) . . ?
C103 K2 N15 44.53(12) . . ?
O1 K2 C82 114.50(14) 1_565 . ?
O12 K2 C82 88.89(12) . . ?
O8 K2 C82 82.26(12) . . ?
N12 K2 C82 24.77(11) . . ?
C83 K2 C82 24.57(13) . . ?
C103 K2 C82 140.26(14) . . ?
N15 K2 C82 100.21(12) . . ?
O1 K2 C102 120.88(14) 1_565 . ?
O12 K2 C102 83.47(13) . . ?
O8 K2 C102 77.19(13) . . ?
N12 K2 C102 100.26(12) . . ?
C83 K2 C102 144.07(14) . . ?
C103 K2 C102 24.08(13) . . ?
N15 K2 C102 24.45(11) . . ?
C82 K2 C102 124.62(13) . . ?
O1 K2 C117 99.66(14) 1_565 . ?
O12 K2 C117 16.65(12) . . ?
O8 K2 C117 141.10(13) . . ?
N12 K2 C117 90.17(12) . . ?
C83 K2 C117 96.32(13) . . ?
C103 K2 C117 84.76(13) . . ?
N15 K2 C117 72.12(12) . . ?
C82 K2 C117 102.91(12) . . ?
C102 K2 C117 68.17(13) . . ?
O1 K2 C77 109.96(14) 1_565 . ?
O12 K2 C77 149.29(13) . . ?
O8 K2 C77 16.81(12) . . ?
N12 K2 C77 69.97(12) . . ?
C83 K2 C77 85.65(13) . . ?
C103 K2 C77 85.87(13) . . ?
N15 K2 C77 81.41(12) . . ?
C82 K2 C77 68.08(12) . . ?
C102 K2 C77 93.00(13) . . ?
C117 K2 C77 150.20(14) . . ?
O1 K2 Fe4 146.29(11) 1_565 . ?
O12 K2 Fe4 53.50(9) . . ?
O8 K2 Fe4 95.62(9) . . ?
N12 K2 Fe4 61.47(8) . . ?
C83 K2 Fe4 97.88(10) . . ?
C103 K2 Fe4 71.44(10) . . ?
N15 K2 Fe4 32.93(7) . . ?
C82 K2 Fe4 85.14(9) . . ?
C102 K2 Fe4 47.38(9) . . ?
C117 K2 Fe4 47.56(10) . . ?
C77 K2 Fe4 102.66(10) . . ?
O4 K3 O18 99.94(16) 1_465 . ?
O4 K3 O7 176.43(14) 1_465 . ?
O18 K3 O7 79.05(15) . . ?
O4 K3 O16 105.38(15) 1_465 . ?
O18 K3 O16 73.29(17) . . ?
O7 K3 O16 77.67(13) . . ?
O4 K3 C63 125.47(15) 1_465 . ?
O18 K3 C63 131.51(16) . . ?
O7 K3 C63 56.62(13) . . ?
O16 K3 C63 78.54(16) . . ?
O4 K3 C76 92.39(14) 1_465 . ?
O18 K3 C76 113.03(16) . . ?
O7 K3 C76 84.91(12) . . ?
O16 K3 C76 160.06(14) . . ?
C63 K3 C76 83.84(13) . . ?
O4 K3 C62 130.00(15) 1_465 . ?
O18 K3 C62 128.91(15) . . ?
O7 K3 C62 50.42(12) . . ?
O16 K3 C62 99.10(15) . . ?
C63 K3 C62 23.80(13) . . ?
C76 K3 C62 61.85(12) . . ?
O4 K3 K4 137.07(12) 1_465 . ?
O18 K3 K4 47.31(11) . . ?
O7 K3 K4 44.14(8) . . ?
O16 K3 K4 46.12(11) . . ?
C63 K3 K4 84.91(11) . . ?
C76 K3 K4 123.38(10) . . ?
C62 K3 K4 90.56(9) . . ?
O7 K4 O14 101.80(17) . . ?
O7 K4 O16 82.30(14) . . ?
O14 K4 O16 99.89(19) . . ?
O7 K4 O15 163.02(16) . . ?
O14 K4 O15 91.75(19) . . ?
O16 K4 O15 105.62(16) . . ?
O7 K4 O18 80.29(14) . . ?
O14 K4 O18 173.8(2) . . ?
O16 K4 O18 74.45(18) . . ?
O15 K4 O18 87.32(16) . . ?
O7 K4 C135 125.5(2) . . ?
O14 K4 C135 68.3(2) . . ?
O16 K4 C135 50.14(19) . . ?
O15 K4 C135 69.0(2) . . ?
O18 K4 C135 105.7(2) . . ?
O7 K4 K3 47.02(9) . . ?
O14 K4 K3 131.88(15) . . ?
O16 K4 K3 49.07(11) . . ?
O15 K4 K3 128.00(12) . . ?
O18 K4 K3 45.99(12) . . ?
C135 K4 K3 98.81(17) . . ?
C87 O9 Fe4 136.3(3) . . ?
C107 O11 Fe3 132.2(3) . . ?
C97 O10 K1 166.2(4) . . ?
C117 O12 K2 127.8(3) . . ?
C47 O5 K1 127.4(4) . . ?
C11 N1 C21 119.4(4) . . ?
C11 N1 C1 116.1(4) . . ?
C21 N1 C1 117.6(4) . . ?
C6 C1 C2 121.5(5) . . ?
C6 C1 N1 121.7(5) . . ?
C2 C1 N1 116.8(5) . . ?
C1 C2 N2 117.7(5) . . ?
C1 C2 C3 117.1(5) . . ?
N2 C2 C3 125.2(5) . . ?
C7 N2 C2 119.9(5) . . ?
C7 N2 Fe1 125.9(4) . . ?
C2 N2 Fe1 113.9(3) . . ?
C4 C3 C2 120.8(5) . . ?
C4 C3 H3A 119.6 . . ?
C2 C3 H3A 119.6 . . ?
C3 C4 C5 121.4(5) . . ?
C3 C4 H4A 119.3 . . ?
C5 C4 H4A 119.3 . . ?
C4 C5 C6 119.2(5) . . ?
C4 C5 H5A 120.4 . . ?
C6 C5 H5A 120.4 . . ?
C5 C6 C1 119.9(5) . . ?
C5 C6 H6A 120.0 . . ?
C1 C6 H6A 120.0 . . ?
O1 C7 N2 124.6(5) . . ?
O1 C7 C8 118.4(5) . . ?
N2 C7 C8 117.0(5) . . ?
C7 O1 K2 175.1(4) . 1_545 ?
C9 C8 C10 112.6(6) . . ?
C9 C8 C7 108.6(5) . . ?
C10 C8 C7 109.6(5) . . ?
C9 C8 H8A 108.7 . . ?
C10 C8 H8A 108.7 . . ?
C7 C8 H8A 108.7 . . ?
C8 C9 H9A 109.5 . . ?
C8 C9 H9B 109.5 . . ?
H9A C9 H9B 109.5 . . ?
C8 C9 H9C 109.5 . . ?
H9A C9 H9C 109.5 . . ?
H9B C9 H9C 109.5 . . ?
C8 C10 H10A 109.5 . . ?
C8 C10 H10B 109.5 . . ?
H10A C10 H10B 109.5 . . ?
C8 C10 H10C 109.5 . . ?
H10A C10 H10C 109.5 . . ?
H10B C10 H10C 109.5 . . ?
C16 C11 C12 121.2(5) . . ?
C16 C11 N1 122.2(5) . . ?
C12 C11 N1 116.4(5) . . ?
C17 N3 C12 124.3(4) . . ?
C17 N3 Fe1 122.6(4) . . ?
C12 N3 Fe1 110.9(3) . . ?
C11 C12 N3 116.6(5) . . ?
C11 C12 C13 118.1(5) . . ?
N3 C12 C13 125.0(5) . . ?
C14 C13 C12 120.9(5) . . ?
C14 C13 H13A 119.5 . . ?
C12 C13 H13A 119.5 . . ?
C13 C14 C15 120.2(5) . . ?
C13 C14 H14A 119.9 . . ?
C15 C14 H14A 119.9 . . ?
C14 C15 C16 120.2(6) . . ?
C14 C15 H15A 119.9 . . ?
C16 C15 H15A 119.9 . . ?
C11 C16 C15 119.3(5) . . ?
C11 C16 H16A 120.4 . . ?
C15 C16 H16A 120.4 . . ?
C17 O2 K1 134.5(4) . . ?
O2 C17 N3 120.2(5) . . ?
O2 C17 C18 118.3(5) . . ?
N3 C17 C18 121.5(5) . . ?
O2 C17 K1 30.7(3) . . ?
N3 C17 K1 110.2(3) . . ?
C18 C17 K1 120.2(4) . . ?
C17 C18 C20 109.9(5) . . ?
C17 C18 C19 110.0(5) . . ?
C20 C18 C19 111.3(5) . . ?
C17 C18 H18A 108.5 . . ?
C20 C18 H18A 108.5 . . ?
C19 C18 H18A 108.5 . . ?
C18 C19 H19A 109.5 . . ?
C18 C19 H19B 109.5 . . ?
H19A C19 H19B 109.5 . . ?
C18 C19 H19C 109.5 . . ?
H19A C19 H19C 109.5 . . ?
H19B C19 H19C 109.5 . . ?
C18 C20 H20A 109.5 . . ?
C18 C20 H20B 109.5 . . ?
H20A C20 H20B 109.5 . . ?
C18 C20 H20C 109.5 . . ?
H20A C20 H20C 109.5 . . ?
H20B C20 H20C 109.5 . . ?
C26 C21 C22 121.1(5) . . ?
C26 C21 N1 122.1(5) . . ?
C22 C21 N1 116.8(5) . . ?
C27 N4 C22 122.7(5) . . ?
C27 N4 Fe1 122.9(4) . . ?
C22 N4 Fe1 111.8(3) . . ?
C27 N4 K1 109.6(3) . . ?
C22 N4 K1 80.3(3) . . ?
Fe1 N4 K1 94.02(15) . . ?
C23 C22 C21 118.1(5) . . ?
C23 C22 N4 122.9(5) . . ?
C21 C22 N4 118.2(5) . . ?
C23 C22 K1 67.5(3) . . ?
C21 C22 K1 122.9(3) . . ?
N4 C22 K1 75.2(3) . . ?
C24 C23 C22 120.6(5) . . ?
C24 C23 K1 111.5(4) . . ?
C22 C23 K1 88.1(3) . . ?
C24 C23 H23A 119.7 . . ?
C22 C23 H23A 119.7 . . ?
K1 C23 H23A 70.4 . . ?
C25 C24 C23 120.6(6) . . ?
C25 C24 H24A 119.7 . . ?
C23 C24 H24A 119.7 . . ?
C24 C25 C26 119.9(5) . . ?
C24 C25 H25A 120.1 . . ?
C26 C25 H25A 120.1 . . ?
C21 C26 C25 119.6(5) . . ?
C21 C26 H26A 120.2 . . ?
C25 C26 H26A 120.2 . . ?
C27 O3 Fe2 130.9(3) . . ?
O3 C27 N4 120.7(5) . . ?
O3 C27 C28 114.9(5) . . ?
N4 C27 C28 124.1(5) . . ?
C29 C28 C27 109.4(5) . . ?
C29 C28 C30 111.1(5) . . ?
C27 C28 C30 112.1(5) . . ?
C29 C28 H28A 108.0 . . ?
C27 C28 H28A 108.0 . . ?
C30 C28 H28A 108.0 . . ?
C28 C29 H29A 109.5 . . ?
C28 C29 H29B 109.5 . . ?
H29A C29 H29B 109.5 . . ?
C28 C29 H29C 109.5 . . ?
H29A C29 H29C 109.5 . . ?
H29B C29 H29C 109.5 . . ?
C28 C30 H30A 109.5 . . ?
C28 C30 H30B 109.5 . . ?
H30A C30 H30B 109.5 . . ?
C28 C30 H30C 109.5 . . ?
H30A C30 H30C 109.5 . . ?
H30B C30 H30C 109.5 . . ?
C51 N5 C31 117.6(4) . . ?
C51 N5 C42 118.1(5) . . ?
C31 N5 C42 118.5(4) . . ?
C36 C31 C32 120.7(6) . . ?
C36 C31 N5 121.8(5) . . ?
C32 C31 N5 117.3(5) . . ?
C37 N6 C32 119.0(5) . . ?
C37 N6 Fe2 129.0(4) . . ?
C32 N6 Fe2 111.4(3) . . ?
C31 C32 N6 118.8(5) . . ?
C31 C32 C33 118.2(5) . . ?
N6 C32 C33 122.9(5) . . ?
C34 C33 C32 119.8(6) . . ?
C34 C33 H33A 120.1 . . ?
C32 C33 H33A 120.1 . . ?
C35 C34 C33 120.9(6) . . ?
C35 C34 H34A 119.5 . . ?
C33 C34 H34A 119.5 . . ?
C36 C35 C34 118.6(6) . . ?
C36 C35 H35A 120.7 . . ?
C34 C35 H35A 120.7 . . ?
C31 C36 C35 121.7(6) . . ?
C31 C36 H36A 119.2 . . ?
C35 C36 H36A 119.2 . . ?
C37 O4 K3 170.4(4) . 1_645 ?
O4 C37 N6 124.7(6) . . ?
O4 C37 C38 119.4(5) . . ?
N6 C37 C38 115.9(5) . . ?
C37 C38 C39 109.6(6) . . ?
C37 C38 C40 109.8(5) . . ?
C39 C38 C40 111.9(6) . . ?
C37 C38 H38A 108.5 . . ?
C39 C38 H38A 108.5 . . ?
C40 C38 H38A 108.5 . . ?
C38 C39 H39A 109.5 . . ?
C38 C39 H39B 109.5 . . ?
H39A C39 H39B 109.5 . . ?
C38 C39 H39C 109.5 . . ?
H39A C39 H39C 109.5 . . ?
H39B C39 H39C 109.5 . . ?
C38 C40 H40A 109.5 . . ?
C38 C40 H40B 109.5 . . ?
H40A C40 H40B 109.5 . . ?
C38 C40 H40C 109.5 . . ?
H40A C40 H40C 109.5 . . ?
H40B C40 H40C 109.5 . . ?
C46 C41 C42 118.8(5) . . ?
C46 C41 N7 124.9(5) . . ?
C42 C41 N7 115.5(5) . . ?
C47 N7 C41 124.9(5) . . ?
C47 N7 Fe2 119.6(4) . . ?
C41 N7 Fe2 114.6(4) . . ?
C43 C42 C41 120.2(5) . . ?
C43 C42 N5 122.5(5) . . ?
C41 C42 N5 117.3(5) . . ?
C44 C43 C42 120.0(5) . . ?
C44 C43 H43A 120.0 . . ?
C42 C43 H43A 120.0 . . ?
C45 C44 C43 120.1(6) . . ?
C45 C44 H44A 120.0 . . ?
C43 C44 H44A 120.0 . . ?
C44 C45 C46 120.5(6) . . ?
C44 C45 H45A 119.8 . . ?
C46 C45 H45A 119.8 . . ?
C45 C46 C41 120.5(6) . . ?
C45 C46 H46A 119.8 . . ?
C41 C46 H46A 119.8 . . ?
O5 C47 N7 119.7(5) . . ?
O5 C47 C48 117.4(5) . . ?
N7 C47 C48 122.9(5) . . ?
O5 C47 K1 35.7(3) . . ?
N7 C47 K1 111.2(4) . . ?
C48 C47 K1 113.3(4) . . ?
C49 C48 C50 111.8(6) . . ?
C49 C48 C47 109.2(5) . . ?
C50 C48 C47 109.0(5) . . ?
C49 C48 H48A 108.9 . . ?
C50 C48 H48A 108.9 . . ?
C47 C48 H48A 108.9 . . ?
C48 C49 H49A 109.5 . . ?
C48 C49 H49B 109.5 . . ?
H49A C49 H49B 109.5 . . ?
C48 C49 H49C 109.5 . . ?
H49A C49 H49C 109.5 . . ?
H49B C49 H49C 109.5 . . ?
C48 C50 H50A 109.5 . . ?
C48 C50 H50B 109.5 . . ?
H50A C50 H50B 109.5 . . ?
C48 C50 H50C 109.5 . . ?
H50A C50 H50C 109.5 . . ?
H50B C50 H50C 109.5 . . ?
C56 C51 C52 121.2(5) . . ?
C56 C51 N5 122.7(5) . . ?
C52 C51 N5 116.0(5) . . ?
C57 N8 C52 122.5(4) . . ?
C57 N8 Fe2 117.3(4) . . ?
C52 N8 Fe2 117.1(3) . . ?
C57 N8 K1 105.1(3) . . ?
C52 N8 K1 84.9(3) . . ?
Fe2 N8 K1 97.68(15) . . ?
C53 C52 N8 124.0(5) . . ?
C53 C52 C51 117.3(5) . . ?
N8 C52 C51 118.5(5) . . ?
C53 C52 K1 70.2(3) . . ?
N8 C52 K1 70.4(3) . . ?
C51 C52 K1 130.5(4) . . ?
C54 C53 C52 121.4(5) . . ?
C54 C53 K1 123.1(4) . . ?
C52 C53 K1 85.1(3) . . ?
C54 C53 H53A 119.3 . . ?
C52 C53 H53A 119.3 . . ?
K1 C53 H53A 61.9 . . ?
C53 C54 C55 120.5(5) . . ?
C53 C54 H54A 119.7 . . ?
C55 C54 H54A 119.7 . . ?
C54 C55 C56 119.6(6) . . ?
C54 C55 H55A 120.2 . . ?
C56 C55 H55A 120.2 . . ?
C51 C56 C55 119.9(5) . . ?
C51 C56 H56A 120.0 . . ?
C55 C56 H56A 120.0 . . ?
C57 O6 Fe1 135.4(3) . . ?
O6 C57 N8 120.4(5) . . ?
O6 C57 C58 116.1(5) . . ?
N8 C57 C58 122.9(5) . . ?
C59 C58 C60 110.6(5) . . ?
C59 C58 C57 107.5(5) . . ?
C60 C58 C57 112.2(4) . . ?
C59 C58 H58A 108.8 . . ?
C60 C58 H58A 108.8 . . ?
C57 C58 H58A 108.8 . . ?
C58 C59 H59A 109.5 . . ?
C58 C59 H59B 109.5 . . ?
H59A C59 H59B 109.5 . . ?
C58 C59 H59C 109.5 . . ?
H59A C59 H59C 109.5 . . ?
H59B C59 H59C 109.5 . . ?
C58 C60 H60A 109.5 . . ?
C58 C60 H60B 109.5 . . ?
H60A C60 H60B 109.5 . . ?
C58 C60 H60C 109.5 . . ?
H60A C60 H60C 109.5 . . ?
H60B C60 H60C 109.5 . . ?
C81 N9 C61 117.7(4) . . ?
C81 N9 C71 117.6(4) . . ?
C61 N9 C71 115.6(4) . . ?
C66 C61 C62 121.8(5) . . ?
C66 C61 N9 122.3(5) . . ?
C62 C61 N9 115.9(5) . . ?
C67 N10 C62 116.4(4) . . ?
C67 N10 Fe3 127.7(3) . . ?
C62 N10 Fe3 114.0(3) . . ?
C61 C62 C63 117.5(5) . . ?
C61 C62 N10 118.1(5) . . ?
C63 C62 N10 124.2(5) . . ?
C61 C62 K3 96.8(3) . . ?
C63 C62 K3 73.1(3) . . ?
N10 C62 K3 103.8(3) . . ?
C64 C63 C62 120.7(6) . . ?
C64 C63 K3 92.3(3) . . ?
C62 C63 K3 83.2(3) . . ?
C64 C63 H63A 119.6 . . ?
C62 C63 H63A 119.6 . . ?
K3 C63 H63A 94.5 . . ?
C63 C64 C65 121.0(6) . . ?
C63 C64 H64A 119.5 . . ?
C65 C64 H64A 119.5 . . ?
C64 C65 C66 119.0(5) . . ?
C64 C65 H65A 120.5 . . ?
C66 C65 H65A 120.5 . . ?
C61 C66 C65 119.9(6) . . ?
C61 C66 H66A 120.0 . . ?
C65 C66 H66A 120.0 . . ?
C67 O7 K4 140.7(4) . . ?
C67 O7 K3 130.4(3) . . ?
K4 O7 K3 88.84(12) . . ?
O7 C67 N10 125.8(5) . . ?
O7 C67 C68 118.4(5) . . ?
N10 C67 C68 115.8(5) . . ?
C69 C68 C70 111.6(7) . . ?
C69 C68 C67 111.7(5) . . ?
C70 C68 C67 109.2(5) . . ?
C69 C68 H68A 108.1 . . ?
C70 C68 H68A 108.1 . . ?
C67 C68 H68A 108.1 . . ?
C68 C69 H69A 109.5 . . ?
C68 C69 H69B 109.5 . . ?
H69A C69 H69B 109.5 . . ?
C68 C69 H69C 109.5 . . ?
H69A C69 H69C 109.5 . . ?
H69B C69 H69C 109.5 . . ?
C68 C70 H70A 109.5 . . ?
C68 C70 H70B 109.5 . . ?
H70A C70 H70B 109.5 . . ?
C68 C70 H70C 109.5 . . ?
H70A C70 H70C 109.5 . . ?
H70B C70 H70C 109.5 . . ?
C76 C71 C72 121.3(5) . . ?
C76 C71 N9 121.4(5) . . ?
C72 C71 N9 117.3(4) . . ?
C77 N11 C72 124.4(4) . . ?
C77 N11 Fe3 117.3(3) . . ?
C72 N11 Fe3 115.8(3) . . ?
C73 C72 C71 117.9(5) . . ?
C73 C72 N11 125.9(5) . . ?
C71 C72 N11 115.8(4) . . ?
C74 C73 C72 121.0(5) . . ?
C74 C73 H73A 119.5 . . ?
C72 C73 H73A 119.5 . . ?
C75 C74 C73 120.6(5) . . ?
C75 C74 H74A 119.7 . . ?
C73 C74 H74A 119.7 . . ?
C74 C75 C76 119.7(5) . . ?
C74 C75 H75A 120.1 . . ?
C76 C75 H75A 120.1 . . ?
C75 C76 C71 119.5(5) . . ?
C75 C76 K3 92.7(3) . . ?
C71 C76 K3 115.0(3) . . ?
C75 C76 H76A 120.2 . . ?
C71 C76 H76A 120.2 . . ?
K3 C76 H76A 62.1 . . ?
C77 O8 K2 127.5(3) . . ?
O8 C77 N11 119.7(5) . . ?
O8 C77 C78 117.0(5) . . ?
N11 C77 C78 123.3(5) . . ?
O8 C77 K2 35.6(2) . . ?
N11 C77 K2 112.4(3) . . ?
C78 C77 K2 112.0(3) . . ?
C80 C78 C77 109.7(5) . . ?
C80 C78 C79 109.8(5) . . ?
C77 C78 C79 109.6(5) . . ?
C80 C78 H78A 109.3 . . ?
C77 C78 H78A 109.3 . . ?
C79 C78 H78A 109.3 . . ?
C78 C79 H79A 109.5 . . ?
C78 C79 H79B 109.5 . . ?
H79A C79 H79B 109.5 . . ?
C78 C79 H79C 109.5 . . ?
H79A C79 H79C 109.5 . . ?
H79B C79 H79C 109.5 . . ?
C78 C80 H80A 109.5 . . ?
C78 C80 H80B 109.5 . . ?
H80A C80 H80B 109.5 . . ?
C78 C80 H80C 109.5 . . ?
H80A C80 H80C 109.5 . . ?
H80B C80 H80C 109.5 . . ?
C86 C81 C82 121.6(5) . . ?
C86 C81 N9 122.3(4) . . ?
C82 C81 N9 116.1(4) . . ?
C87 N12 C82 123.2(4) . . ?
C87 N12 Fe3 118.1(3) . . ?
C82 N12 Fe3 115.9(3) . . ?
C87 N12 K2 104.6(3) . . ?
C82 N12 K2 85.3(3) . . ?
Fe3 N12 K2 96.46(14) . . ?
C81 C82 C83 117.6(5) . . ?
C81 C82 N12 118.9(5) . . ?
C83 C82 N12 122.9(5) . . ?
C81 C82 K2 126.9(3) . . ?
C83 C82 K2 71.2(3) . . ?
N12 C82 K2 69.9(2) . . ?
C84 C83 C82 121.1(5) . . ?
C84 C83 K2 119.5(3) . . ?
C82 C83 K2 84.3(3) . . ?
C84 C83 H83A 119.4 . . ?
C82 C83 H83A 119.4 . . ?
K2 C83 H83A 66.5 . . ?
C85 C84 C83 119.9(5) . . ?
C85 C84 H84A 120.0 . . ?
C83 C84 H84A 120.0 . . ?
C84 C85 C86 119.6(5) . . ?
C84 C85 H85A 120.2 . . ?
C86 C85 H85A 120.2 . . ?
C81 C86 C85 120.1(5) . . ?
C81 C86 H86A 120.0 . . ?
C85 C86 H86A 120.0 . . ?
O9 C87 N12 119.6(5) . . ?
O9 C87 C88 117.1(4) . . ?
N12 C87 C88 122.9(4) . . ?
C87 C88 C89 111.7(4) . . ?
C87 C88 C90 106.5(4) . . ?
C89 C88 C90 111.6(4) . . ?
C87 C88 H88A 109.0 . . ?
C89 C88 H88A 109.0 . . ?
C90 C88 H88A 109.0 . . ?
C88 C89 H89A 109.5 . . ?
C88 C89 H89B 109.5 . . ?
H89A C89 H89B 109.5 . . ?
C88 C89 H89C 109.5 . . ?
H89A C89 H89C 109.5 . . ?
H89B C89 H89C 109.5 . . ?
C88 C90 H90A 109.5 . . ?
C88 C90 H90B 109.5 . . ?
H90A C90 H90B 109.5 . . ?
C88 C90 H90C 109.5 . . ?
H90A C90 H90C 109.5 . . ?
H90B C90 H90C 109.5 . . ?
C101 N13 C91 117.7(4) . . ?
C101 N13 C111 119.1(4) . . ?
C91 N13 C111 116.0(4) . . ?
C96 C91 C92 121.7(5) . . ?
C96 C91 N13 121.6(5) . . ?
C92 C91 N13 116.7(5) . . ?
C97 N14 C92 118.1(5) . . ?
C97 N14 Fe4 127.8(4) . . ?
C92 N14 Fe4 113.7(3) . . ?
C93 C92 C91 117.4(5) . . ?
C93 C92 N14 124.8(5) . . ?
C91 C92 N14 117.6(5) . . ?
C92 C93 C94 121.2(6) . . ?
C92 C93 H93A 119.4 . . ?
C94 C93 H93A 119.4 . . ?
C95 C94 C93 120.8(6) . . ?
C95 C94 H94A 119.6 . . ?
C93 C94 H94A 119.6 . . ?
C94 C95 C96 119.8(5) . . ?
C94 C95 H95A 120.1 . . ?
C96 C95 H95A 120.1 . . ?
C91 C96 C95 119.1(5) . . ?
C91 C96 H96A 120.5 . . ?
C95 C96 H96A 120.5 . . ?
O10 C97 N14 125.7(5) . . ?
O10 C97 C98 118.6(5) . . ?
N14 C97 C98 115.6(5) . . ?
C99 C98 C100 111.2(6) . . ?
C99 C98 C97 109.4(5) . . ?
C100 C98 C97 109.3(5) . . ?
C99 C98 H98A 109.0 . . ?
C100 C98 H98A 109.0 . . ?
C97 C98 H98A 109.0 . . ?
C98 C99 H99A 109.5 . . ?
C98 C99 H99B 109.5 . . ?
H99A C99 H99B 109.5 . . ?
C98 C99 H99C 109.5 . . ?
H99A C99 H99C 109.5 . . ?
H99B C99 H99C 109.5 . . ?
C98 C100 H10D 109.5 . . ?
C98 C100 H10E 109.5 . . ?
H10D C100 H10E 109.5 . . ?
C98 C100 H10F 109.5 . . ?
H10D C100 H10F 109.5 . . ?
H10E C100 H10F 109.5 . . ?
C106 C101 C102 120.5(5) . . ?
C106 C101 N13 122.1(5) . . ?
C102 C101 N13 117.4(5) . . ?
C107 N15 C102 123.0(4) . . ?
C107 N15 Fe4 121.2(3) . . ?
C102 N15 Fe4 112.7(3) . . ?
C107 N15 K2 110.7(3) . . ?
C102 N15 K2 83.8(3) . . ?
Fe4 N15 K2 91.28(14) . . ?
C101 C102 C103 119.0(5) . . ?
C101 C102 N15 118.6(5) . . ?
C103 C102 N15 122.2(5) . . ?
C101 C102 K2 125.3(4) . . ?
C103 C102 K2 71.7(3) . . ?
N15 C102 K2 71.7(3) . . ?
C104 C103 C102 120.8(5) . . ?
C104 C103 K2 117.6(4) . . ?
C102 C103 K2 84.2(3) . . ?
C104 C103 H10G 119.6 . . ?
C102 C103 H10G 119.6 . . ?
K2 C103 H10G 68.5 . . ?
C105 C104 C103 119.2(5) . . ?
C105 C104 H10H 120.4 . . ?
C103 C104 H10H 120.4 . . ?
C104 C105 C106 120.7(5) . . ?
C104 C105 H10I 119.6 . . ?
C106 C105 H10I 119.6 . . ?
C101 C106 C105 119.7(5) . . ?
C101 C106 H10J 120.1 . . ?
C105 C106 H10J 120.1 . . ?
O11 C107 N15 121.0(5) . . ?
O11 C107 C108 116.3(5) . . ?
N15 C107 C108 122.5(5) . . ?
C107 C108 C110 112.9(5) . . ?
C107 C108 C109 108.7(5) . . ?
C110 C108 C109 109.9(5) . . ?
C107 C108 H10K 108.4 . . ?
C110 C108 H10K 108.4 . . ?
C109 C108 H10K 108.4 . . ?
C108 C109 H10L 109.5 . . ?
C108 C109 H10M 109.5 . . ?
H10L C109 H10M 109.5 . . ?
C108 C109 H10N 109.5 . . ?
H10L C109 H10N 109.5 . . ?
H10M C109 H10N 109.5 . . ?
C108 C110 H11A 109.5 . . ?
C108 C110 H11B 109.5 . . ?
H11A C110 H11B 109.5 . . ?
C108 C110 H11C 109.5 . . ?
H11A C110 H11C 109.5 . . ?
H11B C110 H11C 109.5 . . ?
C116 C111 C112 122.6(5) . . ?
C116 C111 N13 121.3(5) . . ?
C112 C111 N13 116.1(5) . . ?
C117 N16 C112 121.8(5) . . ?
C117 N16 Fe4 120.8(4) . . ?
C112 N16 Fe4 114.5(4) . . ?
C111 C112 N16 117.7(5) . . ?
C111 C112 C113 116.6(5) . . ?
N16 C112 C113 124.8(5) . . ?
C114 C113 C112 121.4(6) . . ?
C114 C113 H11D 119.3 . . ?
C112 C113 H11D 119.3 . . ?
C113 C114 C115 120.5(6) . . ?
C113 C114 H11E 119.7 . . ?
C115 C114 H11E 119.7 . . ?
C116 C115 C114 119.9(6) . . ?
C116 C115 H11F 120.1 . . ?
C114 C115 H11F 120.1 . . ?
C115 C116 C111 118.9(6) . . ?
C115 C116 H11G 120.5 . . ?
C111 C116 H11G 120.5 . . ?
O12 C117 N16 120.2(5) . . ?
O12 C117 C118 117.1(5) . . ?
N16 C117 C118 122.6(5) . . ?
O12 C117 K2 35.6(3) . . ?
N16 C117 K2 109.2(3) . . ?
C118 C117 K2 115.2(3) . . ?
C119 C118 C120 111.7(5) . . ?
C119 C118 C117 110.0(5) . . ?
C120 C118 C117 109.3(5) . . ?
C119 C118 H11H 108.6 . . ?
C120 C118 H11H 108.6 . . ?
C117 C118 H11H 108.6 . . ?
C118 C119 H11I 109.5 . . ?
C118 C119 H11J 109.5 . . ?
H11I C119 H11J 109.5 . . ?
C118 C119 H11K 109.5 . . ?
H11I C119 H11K 109.5 . . ?
H11J C119 H11K 109.5 . . ?
C118 C120 H12A 109.5 . . ?
C118 C120 H12B 109.5 . . ?
H12A C120 H12B 109.5 . . ?
C118 C120 H12C 109.5 . . ?
H12A C120 H12C 109.5 . . ?
H12B C120 H12C 109.5 . . ?
O13 C121 N17 120.5(9) . . ?
O13 C121 C122 118.5(9) . . ?
N17 C121 C122 121.0(9) . . ?
C121 C122 H12D 109.5 . . ?
C121 C122 H12E 109.5 . . ?
H12D C122 H12E 109.5 . . ?
C121 C122 H12F 109.5 . . ?
H12D C122 H12F 109.5 . . ?
H12E C122 H12F 109.5 . . ?
C121 N17 C124 123.2(9) . . ?
C121 N17 C123 119.6(8) . . ?
C124 N17 C123 117.1(9) . . ?
N17 C123 H12G 109.5 . . ?
N17 C123 H12H 109.5 . . ?
H12G C123 H12H 109.5 . . ?
N17 C123 H12I 109.5 . . ?
H12G C123 H12I 109.5 . . ?
H12H C123 H12I 109.5 . . ?
N17 C124 H12J 109.5 . . ?
N17 C124 H12K 109.5 . . ?
H12J C124 H12K 109.5 . . ?
N17 C124 H12L 109.5 . . ?
H12J C124 H12L 109.5 . . ?
H12K C124 H12L 109.5 . . ?
C125 O14 K4 145.4(6) . . ?
O14 C125 N18 121.4(8) . . ?
O14 C125 C126 120.1(8) . . ?
N18 C125 C126 118.4(8) . . ?
C125 C126 H12M 109.5 . . ?
C125 C126 H12N 109.5 . . ?
H12M C126 H12N 109.5 . . ?
C125 C126 H12O 109.5 . . ?
H12M C126 H12O 109.5 . . ?
H12N C126 H12O 109.5 . . ?
C125 N18 C127 123.5(8) . . ?
C125 N18 C128 119.1(7) . . ?
C127 N18 C128 117.2(8) . . ?
N18 C127 H12P 109.5 . . ?
N18 C127 H12Q 109.5 . . ?
H12P C127 H12Q 109.5 . . ?
N18 C127 H12R 109.5 . . ?
H12P C127 H12R 109.5 . . ?
H12Q C127 H12R 109.5 . . ?
N18 C128 H12S 109.5 . . ?
N18 C128 H12T 109.5 . . ?
H12S C128 H12T 109.5 . . ?
N18 C128 H12U 109.5 . . ?
H12S C128 H12U 109.5 . . ?
H12T C128 H12U 109.5 . . ?
C129 O15 K4 131.0(5) . . ?
O15 C129 N19 121.6(7) . . ?
O15 C129 C130 121.9(7) . . ?
N19 C129 C130 116.5(7) . . ?
C129 C130 H13B 109.5 . . ?
C129 C130 H13C 109.5 . . ?
H13B C130 H13C 109.5 . . ?
C129 C130 H13D 109.5 . . ?
H13B C130 H13D 109.5 . . ?
H13C C130 H13D 109.5 . . ?
C129 N19 C131 118.8(7) . . ?
C129 N19 C132 124.9(7) . . ?
C131 N19 C132 115.4(7) . . ?
N19 C131 H13E 109.5 . . ?
N19 C131 H13F 109.5 . . ?
H13E C131 H13F 109.5 . . ?
N19 C131 H13G 109.5 . . ?
H13E C131 H13G 109.5 . . ?
H13F C131 H13G 109.5 . . ?
N19 C132 H13H 109.5 . . ?
N19 C132 H13I 109.5 . . ?
H13H C132 H13I 109.5 . . ?
N19 C132 H13J 109.5 . . ?
H13H C132 H13J 109.5 . . ?
H13I C132 H13J 109.5 . . ?
C133 O16 K4 134.7(6) . . ?
C133 O16 K3 122.9(5) . . ?
K4 O16 K3 84.81(13) . . ?
O16 C133 N20 121.2(9) . . ?
O16 C133 C134 117.2(10) . . ?
N20 C133 C134 121.4(9) . . ?
C133 C134 H13K 109.5 . . ?
C133 C134 H13L 109.5 . . ?
H13K C134 H13L 109.5 . . ?
C133 C134 H13M 109.5 . . ?
H13K C134 H13M 109.5 . . ?
H13L C134 H13M 109.5 . . ?
C133 N20 C136 119.9(12) . . ?
C133 N20 C135 119.5(8) . . ?
C136 N20 C135 120.5(11) . . ?
N20 C135 K4 98.4(5) . . ?
N20 C135 H13N 109.5 . . ?
K4 C135 H13N 25.5 . . ?
N20 C135 H13O 109.5 . . ?
K4 C135 H13O 134.7 . . ?
H13N C135 H13O 109.5 . . ?
N20 C135 H13P 109.5 . . ?
K4 C135 H13P 93.0 . . ?
H13N C135 H13P 109.5 . . ?
H13O C135 H13P 109.5 . . ?
N20 C136 H13Q 109.5 . . ?
N20 C136 H13R 109.5 . . ?
H13Q C136 H13R 109.5 . . ?
N20 C136 H13S 109.5 . . ?
H13Q C136 H13S 109.5 . . ?
H13R C136 H13S 109.5 . . ?
N21 C137 O17 125.7(16) . . ?
N21 C137 C138 105.8(12) . . ?
O17 C137 C138 126.8(14) . . ?
C137 C138 H13T 109.5 . . ?
C137 C138 H13U 109.5 . . ?
H13T C138 H13U 109.5 . . ?
C137 C138 H13V 109.5 . . ?
H13T C138 H13V 109.5 . . ?
H13U C138 H13V 109.5 . . ?
C137 N21 C140 136.1(13) . . ?
C137 N21 C139 111.8(12) . . ?
C140 N21 C139 110.3(8) . . ?
N21 C139 H13W 109.5 . . ?
N21 C139 H13X 109.5 . . ?
H13W C139 H13X 109.5 . . ?
N21 C139 H13Y 109.5 . . ?
H13W C139 H13Y 109.5 . . ?
H13X C139 H13Y 109.5 . . ?
N21 C140 H14B 109.5 . . ?
N21 C140 H14C 109.5 . . ?
H14B C140 H14C 109.5 . . ?
N21 C140 H14D 109.5 . . ?
H14B C140 H14D 109.5 . . ?
H14C C140 H14D 109.5 . . ?
C141 O18 K3 148.8(6) . . ?
C141 O18 K4 124.3(6) . . ?
K3 O18 K4 86.70(16) . . ?
N22 C141 O18 141.1(18) . . ?
N22 C141 C142 102.9(16) . . ?
O18 C141 C142 115.9(14) . . ?
C141 C142 H14E 109.5 . . ?
C141 C142 H14F 109.5 . . ?
H14E C142 H14F 109.5 . . ?
C141 C142 H14G 109.5 . . ?
H14E C142 H14G 109.5 . . ?
H14F C142 H14G 109.5 . . ?
C141 N22 C144 166(2) . . ?
C141 N22 C143 96.8(12) . . ?
C144 N22 C143 97.3(17) . . ?
N22 C143 H14H 109.5 . . ?
N22 C143 H14K 109.5 . . ?
H14H C143 H14K 109.5 . . ?
N22 C143 H14I 109.5 . . ?
H14H C143 H14I 109.5 . . ?
H14K C143 H14I 109.5 . . ?
N22 C144 H14J 109.5 . . ?
N22 C144 H14N 109.5 . . ?
H14J C144 H14N 109.5 . . ?
N22 C144 H14L 109.5 . . ?
H14J C144 H14L 109.5 . . ?
H14N C144 H14L 109.5 . . ?

loop_
_geom_bond_atom_site_label_1
_geom_bond_atom_site_label_2
_geom_bond_distance
_geom_bond_site_symmetry_2
_geom_bond_publ_flag
Fe1 O6 1.984(3) . ?
Fe1 N2 2.085(5) . ?
Fe1 N3 2.099(4) . ?
Fe1 N4 2.103(4) . ?
Fe2 O3 1.999(4) . ?
Fe2 N7 2.079(5) . ?
Fe2 N8 2.116(4) . ?
Fe2 N6 2.124(4) . ?
Fe3 O11 1.999(3) . ?
Fe3 N11 2.079(4) . ?
Fe3 N10 2.101(4) . ?
Fe3 N12 2.111(4) . ?
Fe3 K2 3.9874(15) . ?
Fe4 O9 1.984(3) . ?
Fe4 N14 2.072(4) . ?
Fe4 N16 2.089(5) . ?
Fe4 N15 2.136(4) . ?
Fe4 K2 3.9284(15) . ?
K1 O10 2.492(4) . ?
K1 O2 2.492(4) . ?
K1 O5 2.526(4) . ?
K1 C23 3.118(5) . ?
K1 C53 3.150(6) . ?
K1 N8 3.154(4) . ?
K1 N4 3.309(5) . ?
K1 C52 3.336(5) . ?
K1 C22 3.374(5) . ?
K1 C47 3.435(6) . ?
K1 C17 3.481(6) . ?
K2 O1 2.509(4) 1_565 ?
K2 O12 2.549(4) . ?
K2 O8 2.549(4) . ?
K2 N12 3.154(4) . ?
K2 C83 3.183(5) . ?
K2 C103 3.248(5) . ?
K2 N15 3.250(4) . ?
K2 C82 3.346(5) . ?
K2 C102 3.402(5) . ?
K2 C117 3.464(6) . ?
K2 C77 3.469(5) . ?
K3 O4 2.612(4) 1_465 ?
K3 O18 2.694(6) . ?
K3 O7 2.736(4) . ?
K3 O16 2.837(5) . ?
K3 C63 3.327(5) . ?
K3 C76 3.429(5) . ?
K3 C62 3.453(5) . ?
K3 K4 3.739(2) . ?
K4 O7 2.604(4) . ?
K4 O14 2.617(6) . ?
K4 O16 2.706(5) . ?
K4 O15 2.715(6) . ?
K4 O18 2.753(5) . ?
K4 C135 3.538(10) . ?
O9 C87 1.272(6) . ?
O11 C107 1.262(6) . ?
O10 C97 1.232(6) . ?
O12 C117 1.256(6) . ?
O5 C47 1.253(6) . ?
N1 C11 1.433(7) . ?
N1 C21 1.435(7) . ?
N1 C1 1.442(7) . ?
C1 C6 1.395(7) . ?
C1 C2 1.397(8) . ?
C2 N2 1.402(7) . ?
C2 C3 1.416(7) . ?
N2 C7 1.346(7) . ?
C3 C4 1.375(8) . ?
C3 H3A 0.9500 . ?
C4 C5 1.379(8) . ?
C4 H4A 0.9500 . ?
C5 C6 1.390(7) . ?
C5 H5A 0.9500 . ?
C6 H6A 0.9500 . ?
C7 O1 1.252(7) . ?
C7 C8 1.524(8) . ?
O1 K2 2.509(4) 1_545 ?
C8 C9 1.496(9) . ?
C8 C10 1.516(9) . ?
C8 H8A 1.0000 . ?
C9 H9A 0.9800 . ?
C9 H9B 0.9800 . ?
C9 H9C 0.9800 . ?
C10 H10A 0.9800 . ?
C10 H10B 0.9800 . ?
C10 H10C 0.9800 . ?
C11 C16 1.387(7) . ?
C11 C12 1.395(7) . ?
N3 C17 1.357(7) . ?
N3 C12 1.398(7) . ?
C12 C13 1.405(8) . ?
C13 C14 1.375(8) . ?
C13 H13A 0.9500 . ?
C14 C15 1.381(9) . ?
C14 H14A 0.9500 . ?
C15 C16 1.396(8) . ?
C15 H15A 0.9500 . ?
C16 H16A 0.9500 . ?
O2 C17 1.246(6) . ?
C17 C18 1.515(7) . ?
C18 C20 1.534(8) . ?
C18 C19 1.538(9) . ?
C18 H18A 1.0000 . ?
C19 H19A 0.9800 . ?
C19 H19B 0.9800 . ?
C19 H19C 0.9800 . ?
C20 H20A 0.9800 . ?
C20 H20B 0.9800 . ?
C20 H20C 0.9800 . ?
C21 C26 1.375(7) . ?
C21 C22 1.409(7) . ?
N4 C27 1.310(7) . ?
N4 C22 1.421(6) . ?
C22 C23 1.395(8) . ?
C23 C24 1.388(8) . ?
C23 H23A 0.9500 . ?
C24 C25 1.375(8) . ?
C24 H24A 0.9500 . ?
C25 C26 1.402(8) . ?
C25 H25A 0.9500 . ?
C26 H26A 0.9500 . ?
O3 C27 1.276(6) . ?
C27 C28 1.517(8) . ?
C28 C29 1.512(8) . ?
C28 C30 1.531(9) . ?
C28 H28A 1.0000 . ?
C29 H29A 0.9800 . ?
C29 H29B 0.9800 . ?
C29 H29C 0.9800 . ?
C30 H30A 0.9800 . ?
C30 H30B 0.9800 . ?
C30 H30C 0.9800 . ?
N5 C51 1.419(7) . ?
N5 C31 1.423(7) . ?
N5 C42 1.444(7) . ?
C31 C36 1.374(7) . ?
C31 C32 1.391(8) . ?
N6 C37 1.331(7) . ?
N6 C32 1.414(7) . ?
C32 C33 1.415(8) . ?
C33 C34 1.394(9) . ?
C33 H33A 0.9500 . ?
C34 C35 1.385(10) . ?
C34 H34A 0.9500 . ?
C35 C36 1.379(9) . ?
C35 H35A 0.9500 . ?
C36 H36A 0.9500 . ?
O4 C37 1.257(7) . ?
O4 K3 2.612(4) 1_645 ?
C37 C38 1.512(9) . ?
C38 C39 1.537(10) . ?
C38 C40 1.541(9) . ?
C38 H38A 1.0000 . ?
C39 H39A 0.9800 . ?
C39 H39B 0.9800 . ?
C39 H39C 0.9800 . ?
C40 H40A 0.9800 . ?
C40 H40B 0.9800 . ?
C40 H40C 0.9800 . ?
C41 C46 1.389(8) . ?
C41 C42 1.407(8) . ?
C41 N7 1.416(7) . ?
N7 C47 1.336(7) . ?
C42 C43 1.385(7) . ?
C43 C44 1.384(8) . ?
C43 H43A 0.9500 . ?
C44 C45 1.379(9) . ?
C44 H44A 0.9500 . ?
C45 C46 1.379(8) . ?
C45 H45A 0.9500 . ?
C46 H46A 0.9500 . ?
C47 C48 1.532(8) . ?
C48 C49 1.512(9) . ?
C48 C50 1.527(9) . ?
C48 H48A 1.0000 . ?
C49 H49A 0.9800 . ?
C49 H49B 0.9800 . ?
C49 H49C 0.9800 . ?
C50 H50A 0.9800 . ?
C50 H50B 0.9800 . ?
C50 H50C 0.9800 . ?
C51 C56 1.386(8) . ?
C51 C52 1.410(7) . ?
N8 C57 1.327(7) . ?
N8 C52 1.402(7) . ?
C52 C53 1.401(8) . ?
C53 C54 1.375(8) . ?
C53 H53A 0.9500 . ?
C54 C55 1.387(8) . ?
C54 H54A 0.9500 . ?
C55 C56 1.388(8) . ?
C55 H55A 0.9500 . ?
C56 H56A 0.9500 . ?
O6 C57 1.260(6) . ?
C57 C58 1.533(7) . ?
C58 C59 1.519(8) . ?
C58 C60 1.525(7) . ?
C58 H58A 1.0000 . ?
C59 H59A 0.9800 . ?
C59 H59B 0.9800 . ?
C59 H59C 0.9800 . ?
C60 H60A 0.9800 . ?
C60 H60B 0.9800 . ?
C60 H60C 0.9800 . ?
N9 C81 1.438(6) . ?
N9 C61 1.439(6) . ?
N9 C71 1.440(6) . ?
C61 C66 1.386(7) . ?
C61 C62 1.402(7) . ?
N10 C67 1.333(7) . ?
N10 C62 1.421(6) . ?
C62 C63 1.403(7) . ?
C63 C64 1.384(8) . ?
C63 H63A 0.9500 . ?
C64 C65 1.391(9) . ?
C64 H64A 0.9500 . ?
C65 C66 1.392(8) . ?
C65 H65A 0.9500 . ?
C66 H66A 0.9500 . ?
O7 C67 1.258(6) . ?
C67 C68 1.523(8) . ?
C68 C69 1.511(9) . ?
C68 C70 1.511(9) . ?
C68 H68A 1.0000 . ?
C69 H69A 0.9800 . ?
C69 H69B 0.9800 . ?
C69 H69C 0.9800 . ?
C70 H70A 0.9800 . ?
C70 H70B 0.9800 . ?
C70 H70C 0.9800 . ?
C71 C76 1.396(7) . ?
C71 C72 1.399(7) . ?
N11 C77 1.331(7) . ?
N11 C72 1.407(7) . ?
C72 C73 1.394(7) . ?
C73 C74 1.385(8) . ?
C73 H73A 0.9500 . ?
C74 C75 1.384(8) . ?
C74 H74A 0.9500 . ?
C75 C76 1.386(8) . ?
C75 H75A 0.9500 . ?
C76 H76A 0.9500 . ?
O8 C77 1.266(6) . ?
C77 C78 1.515(7) . ?
C78 C80 1.511(8) . ?
C78 C79 1.532(8) . ?
C78 H78A 1.0000 . ?
C79 H79A 0.9800 . ?
C79 H79B 0.9800 . ?
C79 H79C 0.9800 . ?
C80 H80A 0.9800 . ?
C80 H80B 0.9800 . ?
C80 H80C 0.9800 . ?
C81 C86 1.378(7) . ?
C81 C82 1.396(7) . ?
N12 C87 1.330(6) . ?
N12 C82 1.407(6) . ?
C82 C83 1.398(7) . ?
C83 C84 1.394(8) . ?
C83 H83A 0.9500 . ?
C84 C85 1.385(7) . ?
C84 H84A 0.9500 . ?
C85 C86 1.393(8) . ?
C85 H85A 0.9500 . ?
C86 H86A 0.9500 . ?
C87 C88 1.527(7) . ?
C88 C89 1.529(7) . ?
C88 C90 1.539(7) . ?
C88 H88A 1.0000 . ?
C89 H89A 0.9800 . ?
C89 H89B 0.9800 . ?
C89 H89C 0.9800 . ?
C90 H90A 0.9800 . ?
C90 H90B 0.9800 . ?
C90 H90C 0.9800 . ?
N13 C101 1.436(7) . ?
N13 C91 1.442(7) . ?
N13 C111 1.451(7) . ?
C91 C96 1.393(7) . ?
C91 C92 1.396(8) . ?
N14 C97 1.352(7) . ?
N14 C92 1.422(7) . ?
C92 C93 1.385(8) . ?
C93 C94 1.386(8) . ?
C93 H93A 0.9500 . ?
C94 C95 1.365(8) . ?
C94 H94A 0.9500 . ?
C95 C96 1.393(9) . ?
C95 H95A 0.9500 . ?
C96 H96A 0.9500 . ?
C97 C98 1.523(8) . ?
C98 C99 1.514(9) . ?
C98 C100 1.521(9) . ?
C98 H98A 1.0000 . ?
C99 H99A 0.9800 . ?
C99 H99B 0.9800 . ?
C99 H99C 0.9800 . ?
C100 H10D 0.9800 . ?
C100 H10E 0.9800 . ?
C100 H10F 0.9800 . ?
C101 C106 1.374(7) . ?
C101 C102 1.394(7) . ?
N15 C107 1.315(7) . ?
N15 C102 1.416(7) . ?
C102 C103 1.395(7) . ?
C103 C104 1.383(8) . ?
C103 H10G 0.9500 . ?
C104 C105 1.383(8) . ?
C104 H10H 0.9500 . ?
C105 C106 1.393(8) . ?
C105 H10I 0.9500 . ?
C106 H10J 0.9500 . ?
C107 C108 1.528(7) . ?
C108 C110 1.529(8) . ?
C108 C109 1.530(8) . ?
C108 H10K 1.0000 . ?
C109 H10L 0.9800 . ?
C109 H10M 0.9800 . ?
C109 H10N 0.9800 . ?
C110 H11A 0.9800 . ?
C110 H11B 0.9800 . ?
C110 H11C 0.9800 . ?
C111 C116 1.389(7) . ?
C111 C112 1.395(8) . ?
N16 C117 1.349(7) . ?
N16 C112 1.398(7) . ?
C112 C113 1.398(8) . ?
C113 C114 1.368(8) . ?
C113 H11D 0.9500 . ?
C114 C115 1.392(9) . ?
C114 H11E 0.9500 . ?
C115 C116 1.372(8) . ?
C115 H11F 0.9500 . ?
C116 H11G 0.9500 . ?
C117 C118 1.542(8) . ?
C118 C119 1.509(8) . ?
C118 C120 1.533(8) . ?
C118 H11H 1.0000 . ?
C119 H11I 0.9800 . ?
C119 H11J 0.9800 . ?
C119 H11K 0.9800 . ?
C120 H12A 0.9800 . ?
C120 H12B 0.9800 . ?
C120 H12C 0.9800 . ?
O13 C121 1.282(10) . ?
C121 N17 1.295(11) . ?
C121 C122 1.483(12) . ?
C122 H12D 0.9800 . ?
C122 H12E 0.9800 . ?
C122 H12F 0.9800 . ?
N17 C124 1.446(11) . ?
N17 C123 1.476(11) . ?
C123 H12G 0.9800 . ?
C123 H12H 0.9800 . ?
C123 H12I 0.9800 . ?
C124 H12J 0.9800 . ?
C124 H12K 0.9800 . ?
C124 H12L 0.9800 . ?
O14 C125 1.238(9) . ?
C125 N18 1.353(10) . ?
C125 C126 1.482(10) . ?
C126 H12M 0.9800 . ?
C126 H12N 0.9800 . ?
C126 H12O 0.9800 . ?
N18 C127 1.443(11) . ?
N18 C128 1.469(10) . ?
C127 H12P 0.9800 . ?
C127 H12Q 0.9800 . ?
C127 H12R 0.9800 . ?
C128 H12S 0.9800 . ?
C128 H12T 0.9800 . ?
C128 H12U 0.9800 . ?
O15 C129 1.256(9) . ?
C129 N19 1.353(9) . ?
C129 C130 1.491(10) . ?
C130 H13B 0.9800 . ?
C130 H13C 0.9800 . ?
C130 H13D 0.9800 . ?
N19 C131 1.442(10) . ?
N19 C132 1.457(10) . ?
C131 H13E 0.9800 . ?
C131 H13F 0.9800 . ?
C131 H13G 0.9800 . ?
C132 H13H 0.9800 . ?
C132 H13I 0.9800 . ?
C132 H13J 0.9800 . ?
O16 C133 1.230(9) . ?
C133 N20 1.354(12) . ?
C133 C134 1.483(14) . ?
C134 H13K 0.9800 . ?
C134 H13L 0.9800 . ?
C134 H13M 0.9800 . ?
N20 C136 1.465(12) . ?
N20 C135 1.510(12) . ?
C135 H13N 0.9800 . ?
C135 H13O 0.9800 . ?
C135 H13P 0.9800 . ?
C136 H13Q 0.9800 . ?
C136 H13R 0.9800 . ?
C136 H13S 0.9800 . ?
O17 C137 1.218(12) . ?
C137 N21 1.189(16) . ?
C137 C138 1.533(17) . ?
C138 H13T 0.9800 . ?
C138 H13U 0.9800 . ?
C138 H13V 0.9800 . ?
N21 C140 1.462(13) . ?
N21 C139 1.643(15) . ?
C139 H13W 0.9800 . ?
C139 H13X 0.9800 . ?
C139 H13Y 0.9800 . ?
C140 H14B 0.9800 . ?
C140 H14C 0.9800 . ?
C140 H14D 0.9800 . ?
O18 C141 1.171(11) . ?
C141 N22 1.032(16) . ?
C141 C142 1.662(17) . ?
C142 H14E 0.9800 . ?
C142 H14F 0.9800 . ?
C142 H14G 0.9800 . ?
N22 C144 1.262(19) . ?
N22 C143 1.91(2) . ?
C143 H14H 0.9800 . ?
C143 H14K 0.9800 . ?
C143 H14I 0.9800 . ?
C144 H14J 0.9800 . ?
C144 H14N 0.9800 . ?
C144 H14L 0.9800 . ?
